data_4122385
loop_
_publ_author_name
'G\"utz, Christoph'
'Hovorka, Rainer'
'Struch, Niklas'
'Bunzen, Jens'
'Meyer-Eppler, Georg'
'Qu, Zheng-Wang'
'Grimme, Stefan'
'Topi\'c, Filip'
'Rissanen, Kari'
'Cetina, Mario'
'Engeser, Marianne'
'L\"utzen, Arne'

_publ_section_title
;
 Enantiomerically Pure Trinuclear Helicates via Diastereoselective
 Self-Assembly and Characterization of Their Redox Chemistry.
;
_journal_issue 33
_journal_name_full 'Journal of the American Chemical Society'
_journal_page_first 11830
_journal_page_last 11838
_journal_paper_doi 10.1021/ja506327c
_journal_volume 136
_journal_year 2014
_chemical_formula_moiety 'C258 H180 Cu3 N18 O24, 2(C5 H10 O), 6(B F4), 4(C2 H3 N)'
_chemical_formula_sum 'C276 H212 B6 Cu3 F24 N22 O26'
_chemical_formula_weight 4964.14
_space_group_crystal_system monoclinic
_space_group_IT_number 5
_space_group_name_Hall 'I 2y'
_space_group_name_H-M_alt 'I 1 2 1'
_symmetry_space_group_name_Hall 'I 2y'
_symmetry_space_group_name_H-M 'I 1 2 1'
_atom_sites_solution_hydrogens geom
_atom_sites_solution_primary iterative
_atom_sites_solution_secondary difmap
_audit_creation_method SHELXL-2013
_cell_angle_alpha 90
_cell_angle_beta 90.9576(14)
_cell_angle_gamma 90
_cell_formula_units_Z 2
_cell_length_a 17.0006(2)
_cell_length_b 20.7788(3)
_cell_length_c 43.9704(7)
_cell_measurement_reflns_used 15438
_cell_measurement_temperature 123.0(1)
_cell_measurement_theta_max 72.9830
_cell_measurement_theta_min 3.8960
_cell_volume 15530.5(4)
_computing_cell_refinement
;
CrysAlisPro, Agilent Technologies,
Version 1.171.36.32 (release 02-08-2013 CrysAlis171 .NET)
(compiled Aug  2 2013,16:46:58)
;
_computing_data_collection
;
CrysAlisPro, Agilent Technologies,
Version 1.171.36.32 (release 02-08-2013 CrysAlis171 .NET)
(compiled Aug  2 2013,16:46:58)
;
_computing_data_reduction
;
CrysAlisPro, Agilent Technologies,
Version 1.171.36.32 (release 02-08-2013 CrysAlis171 .NET)
(compiled Aug  2 2013,16:46:58)
;
_computing_publication_material 'WinGX (Farrugia, 2012)'
_computing_structure_refinement 'SHELXL-2013 (Sheldrick, 2008)'
_computing_structure_solution 'Superflip (Palatinus & Chapuis, 2007)'
_diffrn_ambient_temperature 123.0(1)
_diffrn_detector_area_resol_mean 10.3953
_diffrn_measured_fraction_theta_full 0.998
_diffrn_measured_fraction_theta_max 0.998
_diffrn_measurement_device_type 'SuperNova, Dual, Cu at zero, Atlas'
_diffrn_measurement_method '\w scans'
_diffrn_radiation_monochromator mirror
_diffrn_radiation_source 'SuperNova (Cu) X-ray Source'
_diffrn_radiation_type CuK\a
_diffrn_radiation_wavelength 1.54184
_diffrn_reflns_av_R_equivalents 0.0276
_diffrn_reflns_av_unetI/netI 0.0344
_diffrn_reflns_Laue_measured_fraction_full 0.998
_diffrn_reflns_Laue_measured_fraction_max 0.998
_diffrn_reflns_limit_h_max 20
_diffrn_reflns_limit_h_min -20
_diffrn_reflns_limit_k_max 24
_diffrn_reflns_limit_k_min -24
_diffrn_reflns_limit_l_max 52
_diffrn_reflns_limit_l_min -47
_diffrn_reflns_number 46538
_diffrn_reflns_point_group_measured_fraction_full 0.981
_diffrn_reflns_point_group_measured_fraction_max 0.981
_diffrn_reflns_theta_full 67.750
_diffrn_reflns_theta_max 67.749
_diffrn_reflns_theta_min 3.359
_exptl_absorpt_coefficient_mu 0.841
_exptl_absorpt_correction_T_max 1.000
_exptl_absorpt_correction_T_min 0.611
_exptl_absorpt_correction_type gaussian
_exptl_absorpt_process_details
;
CrysAlisPro, Agilent Technologies,
Version 1.171.36.32 (release 02-08-2013 CrysAlis171 .NET)
(compiled Aug  2 2013,16:46:58)
Numerical absorption correction based on gaussian integration over
 a multifaceted crystal model.
;
_exptl_crystal_colour green
_exptl_crystal_density_diffrn 1.062
_exptl_crystal_density_method 'not measured'
_exptl_crystal_description irregular
_exptl_crystal_F_000 5126
_exptl_crystal_size_max 0.388
_exptl_crystal_size_mid 0.249
_exptl_crystal_size_min 0.203
_refine_diff_density_max 0.757
_refine_diff_density_min -0.598
_refine_diff_density_rms 0.090
_refine_ls_abs_structure_details
;
 Flack x determined using 9147 quotients [(I+)-(I-)]/[(I+)+(I-)]
 (Parsons and Flack (2004), Acta Cryst. A60, s61).
;
_refine_ls_abs_structure_Flack 0.026(8)
_refine_ls_extinction_method none
_refine_ls_goodness_of_fit_ref 1.069
_refine_ls_hydrogen_treatment constr
_refine_ls_matrix_type full
_refine_ls_number_parameters 1693
_refine_ls_number_reflns 27605
_refine_ls_number_restraints 2166
_refine_ls_restrained_S_all 1.099
_refine_ls_R_factor_all 0.0992
_refine_ls_R_factor_gt 0.0855
_refine_ls_shift/su_max 0.000
_refine_ls_shift/su_mean 0.000
_refine_ls_structure_factor_coef Fsqd
_refine_ls_weighting_details 'w=1/[\s^2^(Fo^2^)+(0.2000P)^2^] where P=(Fo^2^+2Fc^2^)/3'
_refine_ls_weighting_scheme calc
_refine_ls_wR_factor_gt 0.2383
_refine_ls_wR_factor_ref 0.2650
_reflns_Friedel_coverage 0.909
_reflns_Friedel_fraction_full 0.963
_reflns_Friedel_fraction_max 0.963
_reflns_number_gt 22164
_reflns_number_total 27605
_reflns_threshold_expression 'I > 2\s(I)'
_cod_data_source_file ja506327c_si_002.cif
_cod_data_source_block Triple_helicate
_cod_depositor_comments 'Adding full bibliography for 4122385.cif.'
_cod_database_code 4122385
_shelx_space_group_comment
;
The symmetry employed for this shelxl refinement is uniquely defined
by the following loop, which should always be used as a source of
symmetry information in preference to the above space-group names.
They are only intended as comments.
;
_shelx_estimated_absorpt_t_min 0.736
_shelx_estimated_absorpt_t_max 0.848
_shelxl_version_number 2013-4

loop_
_space_group_symop_operation_xyz
'x, y, z'
'-x, y, -z'
'x+1/2, y+1/2, z+1/2'
'-x+1/2, y+1/2, -z+1/2'

loop_
_atom_site_label
_atom_site_type_symbol
_atom_site_fract_x
_atom_site_fract_y
_atom_site_fract_z
_atom_site_U_iso_or_equiv
_atom_site_adp_type
_atom_site_occupancy
_atom_site_site_symmetry_order
_atom_site_calc_flag
_atom_site_refinement_flags_posn
_atom_site_refinement_flags_adp
_atom_site_refinement_flags_occupancy
_atom_site_disorder_assembly
_atom_site_disorder_group
Cu1 Cu -0.05310(5) 0.46000(4) 0.18522(2) 0.0629(3) Uani 1 1 d . U . . .
Cu2 Cu 0.5000 0.47519(6) 0.5000 0.0598(3) Uani 1 2 d S TU P . .
C2A C 0.0504(4) 0.3880(3) 0.14260(16) 0.0693(15) Uani 1 1 d . U . . .
C3A C 0.0781(6) 0.3442(4) 0.1223(2) 0.088(2) Uani 1 1 d . U . . .
H3A H 0.1333 0.3391 0.1205 0.105 Uiso 1 1 calc R U . . .
C4A C 0.0297(6) 0.3081(5) 0.1049(3) 0.104(3) Uani 1 1 d . U . . .
H4A H 0.0496 0.2778 0.0908 0.125 Uiso 1 1 calc R U . . .
C5A C -0.0515(6) 0.3169(5) 0.1083(2) 0.100(3) Uani 1 1 d . U . . .
H5A H -0.0885 0.2937 0.0962 0.120 Uiso 1 1 calc R U . . .
C6A C -0.0755(5) 0.3597(4) 0.1296(2) 0.0819(19) Uani 1 1 d . U . . .
H6A H -0.1304 0.3645 0.1326 0.098 Uiso 1 1 calc R U . . .
C7A C 0.1025(4) 0.4288(3) 0.16243(17) 0.0703(15) Uani 1 1 d . U . . .
C9A C 0.1092(4) 0.5021(3) 0.20168(16) 0.0678(15) Uani 1 1 d . U . . .
H9A H 0.0828 0.5284 0.2159 0.081 Uiso 1 1 calc R U . . .
C10A C 0.1905(5) 0.5043(4) 0.2009(2) 0.0810(18) Uani 1 1 d . U . . .
C11A C 0.2269(4) 0.4684(4) 0.1794(3) 0.094(2) Uani 1 1 d . U . . .
H11A H 0.2825 0.4701 0.1776 0.112 Uiso 1 1 calc R U . . .
C12A C 0.1823(5) 0.4294(4) 0.1600(2) 0.088(2) Uani 1 1 d . U . . .
H12A H 0.2073 0.4034 0.1453 0.105 Uiso 1 1 calc R U . . .
C13A C 0.2346(5) 0.5449(4) 0.2213(2) 0.086(2) Uani 1 1 d . U . . .
C14A C 0.2741(6) 0.5762(4) 0.2392(2) 0.097(3) Uani 1 1 d . U . . .
C15A C 0.3243(5) 0.6118(3) 0.2583(2) 0.089(2) Uani 1 1 d . U . . .
C16A C 0.2951(4) 0.6418(4) 0.2849(2) 0.0841(19) Uani 1 1 d D U . . .
O17A O 0.2161(3) 0.6346(2) 0.29143(15) 0.0898(15) Uani 1 1 d D U . . .
C18A C 0.1904(10) 0.5715(6) 0.2955(3) 0.103(3) Uani 0.536(11) 1 d D U P A 1
H18A H 0.1355 0.5661 0.2881 0.123 Uiso 0.536(11) 1 calc R U P A 1
H18B H 0.2245 0.5407 0.2847 0.123 Uiso 0.536(11) 1 calc R U P A 1
O19A O 0.1957(7) 0.5630(7) 0.3258(3) 0.106(2) Uani 0.536(11) 1 d D U P A 1
C20A C 0.1427(14) 0.6019(13) 0.3422(5) 0.127(4) Uani 0.536(11) 1 d D U P A 1
H20A H 0.1504 0.5944 0.3641 0.191 Uiso 0.536(11) 1 calc R U P A 1
H20B H 0.0885 0.5908 0.3363 0.191 Uiso 0.536(11) 1 calc R U P A 1
H20C H 0.1524 0.6473 0.3377 0.191 Uiso 0.536(11) 1 calc R U P A 1
C18U C 0.2009(8) 0.5840(9) 0.3116(5) 0.103(3) Uani 0.464(11) 1 d D U P A 2
H18C H 0.2224 0.5438 0.3031 0.123 Uiso 0.464(11) 1 calc R U P A 2
H18D H 0.2292 0.5926 0.3310 0.123 Uiso 0.464(11) 1 calc R U P A 2
O19U O 0.1239(7) 0.5751(7) 0.3174(4) 0.106(2) Uani 0.464(11) 1 d D U P A 2
C20U C 0.1025(16) 0.6207(14) 0.3402(7) 0.127(4) Uani 0.464(11) 1 d D U P A 2
H20D H 0.0468 0.6155 0.3450 0.191 Uiso 0.464(11) 1 calc R U P A 2
H20E H 0.1116 0.6644 0.3327 0.191 Uiso 0.464(11) 1 calc R U P A 2
H20F H 0.1345 0.6134 0.3587 0.191 Uiso 0.464(11) 1 calc R U P A 2
C21A C 0.3429(5) 0.6771(4) 0.3044(2) 0.0826(18) Uani 1 1 d . U . . .
C22A C 0.4237(5) 0.6853(3) 0.29689(18) 0.0766(17) Uani 1 1 d . U . . .
C23A C 0.4774(5) 0.7225(4) 0.31525(19) 0.0806(19) Uani 1 1 d . U . . .
H23A H 0.4589 0.7446 0.3327 0.097 Uiso 1 1 calc R U . . .
C24A C 0.5538(5) 0.7263(4) 0.3079(2) 0.089(2) Uani 1 1 d . U . . .
H24A H 0.5882 0.7522 0.3200 0.107 Uiso 1 1 calc R U . . .
C25A C 0.5836(5) 0.6935(4) 0.2832(2) 0.092(2) Uani 1 1 d . U . . .
H25A H 0.6382 0.6953 0.2792 0.111 Uiso 1 1 calc R U . . .
C26A C 0.5338(5) 0.6581(4) 0.2646(2) 0.089(2) Uani 1 1 d . U . . .
H26A H 0.5542 0.6369 0.2473 0.107 Uiso 1 1 calc R U . . .
C27A C 0.4557(5) 0.6534(4) 0.2707(2) 0.0837(19) Uani 1 1 d . U . . .
C28A C 0.4031(5) 0.6171(4) 0.2516(2) 0.086(2) Uani 1 1 d . U . . .
H28A H 0.4226 0.5965 0.2340 0.103 Uiso 1 1 calc R U . . .
N1A N -0.0269(4) 0.3951(3) 0.14646(14) 0.0743(14) Uani 1 1 d . U . . .
N8A N 0.0659(3) 0.4642(3) 0.18307(12) 0.0650(11) Uani 1 1 d . U . . .
C2B C 0.3683(4) 0.5543(3) 0.52089(15) 0.0659(14) Uani 1 1 d . U . . .
C3B C 0.3083(5) 0.6013(5) 0.5198(2) 0.093(3) Uani 1 1 d . U . . .
H3B H 0.2780 0.6101 0.5373 0.112 Uiso 1 1 calc R U . . .
C4B C 0.2945(6) 0.6341(5) 0.4931(2) 0.098(3) Uani 1 1 d . U . . .
H4B H 0.2521 0.6637 0.4916 0.118 Uiso 1 1 calc R U . . .
C5B C 0.3431(5) 0.6236(4) 0.46815(19) 0.0805(19) Uani 1 1 d . U . . .
C6B C 0.4026(4) 0.5778(3) 0.47141(15) 0.0672(15) Uani 1 1 d . U . . .
H6B H 0.4363 0.5703 0.4548 0.081 Uiso 1 1 calc R U . . .
C7B C 0.3300(5) 0.6566(5) 0.4399(2) 0.087(2) Uani 1 1 d . U . . .
C8B C 0.3161(5) 0.6820(5) 0.4158(2) 0.097(3) Uani 1 1 d . U . . .
C9B C 0.2945(4) 0.7068(4) 0.3865(2) 0.087(2) Uani 1 1 d . U . . .
C10B C 0.3309(4) 0.6851(4) 0.3607(2) 0.089(2) Uani 1 1 d D U . . .
O11B O 0.3919(3) 0.6424(3) 0.36405(15) 0.0970(17) Uani 1 1 d D U . . .
C12B C 0.3748(12) 0.5836(5) 0.3759(3) 0.116(3) Uani 0.712(13) 1 d D U P B 1
H12B H 0.4195 0.5668 0.3882 0.139 Uiso 0.712(13) 1 calc R U P B 1
H12C H 0.3276 0.5857 0.3887 0.139 Uiso 0.712(13) 1 calc R U P B 1
O13B O 0.3617(7) 0.5471(5) 0.3513(3) 0.120(3) Uani 0.712(13) 1 d D U P B 1
C14B C 0.4341(11) 0.5319(13) 0.3368(4) 0.132(5) Uani 0.712(13) 1 d D U P B 1
H14A H 0.4232 0.5056 0.3187 0.199 Uiso 0.712(13) 1 calc R U P B 1
H14B H 0.4682 0.5080 0.3509 0.199 Uiso 0.712(13) 1 calc R U P B 1
H14C H 0.4603 0.5718 0.3308 0.199 Uiso 0.712(13) 1 calc R U P B 1
C12V C 0.377(2) 0.5853(8) 0.3785(8) 0.116(3) Uani 0.288(13) 1 d D U P B 2
H12D H 0.3920 0.5905 0.4002 0.139 Uiso 0.288(13) 1 calc R U P B 2
H12E H 0.3195 0.5778 0.3776 0.139 Uiso 0.288(13) 1 calc R U P B 2
O13V O 0.4126(18) 0.5323(9) 0.3681(6) 0.120(3) Uani 0.288(13) 1 d D U P B 2
C14V C 0.404(4) 0.525(3) 0.3359(7) 0.132(5) Uani 0.288(13) 1 d D U P B 2
H14D H 0.4293 0.4851 0.3296 0.199 Uiso 0.288(13) 1 calc R U P B 2
H14E H 0.4300 0.5617 0.3258 0.199 Uiso 0.288(13) 1 calc R U P B 2
H14F H 0.3485 0.5245 0.3302 0.199 Uiso 0.288(13) 1 calc R U P B 2
C15B C 0.3090(5) 0.7066(4) 0.3318(2) 0.0831(19) Uani 1 1 d . U . . .
C16B C 0.2506(5) 0.7559(4) 0.3292(2) 0.0847(19) Uani 1 1 d . U . . .
C17B C 0.2259(6) 0.7824(4) 0.3012(2) 0.091(2) Uani 1 1 d . U . . .
H17B H 0.2501 0.7677 0.2831 0.109 Uiso 1 1 calc R U . . .
C18B C 0.1705(6) 0.8266(4) 0.2989(3) 0.101(3) Uani 1 1 d . U . . .
H18I H 0.1559 0.8432 0.2795 0.122 Uiso 1 1 calc R U . . .
C19B C 0.1328(7) 0.8495(5) 0.3249(3) 0.112(3) Uani 1 1 d . U . . .
H19B H 0.0922 0.8807 0.3230 0.134 Uiso 1 1 calc R U . . .
C20B C 0.1548(6) 0.8266(5) 0.3534(3) 0.105(3) Uani 1 1 d . U . . .
H20M H 0.1306 0.8429 0.3711 0.126 Uiso 1 1 calc R U . . .
C21B C 0.2133(5) 0.7791(4) 0.3558(2) 0.088(2) Uani 1 1 d . U . . .
C22B C 0.2364(5) 0.7524(5) 0.3846(2) 0.092(2) Uani 1 1 d . U . . .
H22B H 0.2113 0.7665 0.4026 0.111 Uiso 1 1 calc R U . . .
N1B N 0.4141(3) 0.5442(3) 0.49685(12) 0.0611(11) Uani 1 1 d . U . . .
C2C C -0.0894(4) 0.6001(3) 0.18112(17) 0.0694(15) Uani 1 1 d . U . . .
C3C C -0.0997(5) 0.6596(4) 0.1679(2) 0.0837(19) Uani 1 1 d . U . . .
H3C H -0.1146 0.6954 0.1799 0.100 Uiso 1 1 calc R U . . .
C4C C -0.0883(6) 0.6669(5) 0.1374(2) 0.096(2) Uani 1 1 d . U . . .
H4C H -0.0963 0.7077 0.1280 0.115 Uiso 1 1 calc R U . . .
C5C C -0.0653(6) 0.6155(5) 0.1203(2) 0.095(2) Uani 1 1 d . U . . .
H5C H -0.0568 0.6199 0.0991 0.114 Uiso 1 1 calc R U . . .
C6C C -0.0548(5) 0.5562(4) 0.1348(2) 0.0836(19) Uani 1 1 d . U . . .
H6C H -0.0392 0.5199 0.1232 0.100 Uiso 1 1 calc R U . . .
C7C C -0.0993(4) 0.5903(3) 0.21396(18) 0.0727(16) Uani 1 1 d . U . . .
C9C C -0.0657(5) 0.5274(4) 0.25560(18) 0.0778(17) Uani 1 1 d . U . . .
H9C H -0.0396 0.4909 0.2640 0.093 Uiso 1 1 calc R U . . .
C10C C -0.1055(5) 0.5689(4) 0.27510(18) 0.0761(17) Uani 1 1 d . U . . .
C11C C -0.1446(6) 0.6198(5) 0.2624(2) 0.091(2) Uani 1 1 d . U . . .
H11C H -0.1732 0.6482 0.2750 0.109 Uiso 1 1 calc R U . . .
C12C C -0.1432(5) 0.6304(4) 0.2320(2) 0.086(2) Uani 1 1 d . U . . .
H12L H -0.1721 0.6650 0.2232 0.103 Uiso 1 1 calc R U . . .
C13C C -0.1012(5) 0.5594(4) 0.30696(19) 0.086(2) Uani 1 1 d . U . . .
C14C C -0.1003(4) 0.5510(4) 0.33438(18) 0.0832(19) Uani 1 1 d . U . . .
C15C C -0.0952(3) 0.5505(4) 0.36674(18) 0.0809(18) Uani 1 1 d . U . . .
C16C C -0.0674(4) 0.4953(4) 0.38332(19) 0.089(2) Uani 1 1 d D U . . .
O17C O -0.0489(6) 0.4405(4) 0.36739(17) 0.153(4) Uani 1 1 d D U . . .
C18C C 0.0131(11) 0.4310(10) 0.3490(4) 0.212(9) Uani 1 1 d D U . . .
H18E H -0.0047 0.4077 0.3305 0.255 Uiso 1 1 calc R U . . .
H18F H 0.0345 0.4732 0.3427 0.255 Uiso 1 1 calc R U . . .
O19C O 0.0701(7) 0.3969(6) 0.3632(4) 0.200(6) Uani 1 1 d D U . . .
C20C C 0.0513(15) 0.3310(7) 0.3663(6) 0.198(8) Uani 1 1 d D U . . .
H20G H 0.0945 0.3088 0.3770 0.298 Uiso 1 1 calc R U . . .
H20H H 0.0434 0.3119 0.3461 0.298 Uiso 1 1 calc R U . . .
H20I H 0.0030 0.3267 0.3780 0.298 Uiso 1 1 calc R U . . .
C21C C -0.0621(4) 0.4967(5) 0.41392(18) 0.0855(19) Uani 1 1 d . U . . .
C22C C -0.0865(4) 0.5516(5) 0.43083(19) 0.0825(18) Uani 1 1 d . U . . .
C23C C -0.0812(5) 0.5581(6) 0.4627(2) 0.097(2) Uani 1 1 d . U . . .
H23C H -0.0608 0.5230 0.4742 0.116 Uiso 1 1 calc R U . . .
C24C C -0.1028(6) 0.6097(7) 0.4771(2) 0.108(3) Uani 1 1 d . U . . .
H24C H -0.1008 0.6102 0.4987 0.129 Uiso 1 1 calc R U . . .
C25C C -0.1299(7) 0.6668(7) 0.4607(3) 0.112(3) Uani 1 1 d . U . . .
H25C H -0.1420 0.7054 0.4711 0.134 Uiso 1 1 calc R U . . .
C26C C -0.1372(7) 0.6628(6) 0.4304(2) 0.106(3) Uani 1 1 d . U . . .
H26C H -0.1564 0.6989 0.4193 0.127 Uiso 1 1 calc R U . . .
C27C C -0.1166(5) 0.6049(5) 0.4144(2) 0.087(2) Uani 1 1 d . U . . .
C28C C -0.1207(5) 0.6040(5) 0.3825(2) 0.0842(19) Uani 1 1 d . U . . .
H28C H -0.1408 0.6402 0.3717 0.101 Uiso 1 1 calc R U . . .
N1C N -0.0662(3) 0.5493(3) 0.16466(14) 0.0688(12) Uani 1 1 d . U . . .
N8C N -0.0630(4) 0.5370(3) 0.22558(13) 0.0700(13) Uani 1 1 d . U . . .
C2D C 0.4584(3) 0.3423(3) 0.49452(16) 0.0649(14) Uani 1 1 d . U . . .
C3D C 0.4150(5) 0.2874(4) 0.4892(2) 0.089(2) Uani 1 1 d . U . . .
H3D H 0.4386 0.2463 0.4916 0.107 Uiso 1 1 calc R U . . .
C4D C 0.3386(5) 0.2923(4) 0.4803(3) 0.091(2) Uani 1 1 d . U . . .
H4D H 0.3086 0.2542 0.4770 0.109 Uiso 1 1 calc R U . . .
C5D C 0.3040(4) 0.3506(4) 0.47610(19) 0.0778(18) Uani 1 1 d . U . . .
C6D C 0.3510(4) 0.4055(4) 0.48185(15) 0.0676(15) Uani 1 1 d . U . . .
H6D H 0.3283 0.4470 0.4792 0.081 Uiso 1 1 calc R U . . .
C7D C 0.2243(5) 0.3599(4) 0.4671(2) 0.085(2) Uani 1 1 d . U . . .
C8D C 0.1576(5) 0.3668(5) 0.4598(2) 0.093(2) Uani 1 1 d . U . . .
C9D C 0.0739(5) 0.3747(5) 0.45284(16) 0.094(2) Uani 1 1 d . U . . .
C10D C 0.0479(4) 0.4316(4) 0.43643(17) 0.092(2) Uani 1 1 d D U . . .
O11D O 0.1026(3) 0.4748(3) 0.42508(12) 0.0928(16) Uani 1 1 d D U . . .
C12D C 0.1421(5) 0.5147(5) 0.4459(3) 0.111(3) Uani 1 1 d D U . . .
H12F H 0.1505 0.4909 0.4652 0.133 Uiso 1 1 calc R U . . .
H12G H 0.1944 0.5257 0.4378 0.133 Uiso 1 1 calc R U . . .
O13D O 0.1023(4) 0.5695(4) 0.45158(17) 0.113(2) Uani 1 1 d D U . . .
C14D C 0.0994(8) 0.6129(7) 0.4266(3) 0.136(4) Uani 1 1 d D U . . .
H14G H 0.0692 0.6512 0.4321 0.204 Uiso 1 1 calc R U . . .
H14H H 0.0740 0.5918 0.4090 0.204 Uiso 1 1 calc R U . . .
H14I H 0.1529 0.6257 0.4213 0.204 Uiso 1 1 calc R U . . .
C15D C -0.0322(5) 0.4375(5) 0.43041(19) 0.092(2) Uani 1 1 d . U . . .
C16D C -0.0870(5) 0.3894(6) 0.43966(19) 0.096(2) Uani 1 1 d . U . . .
C17D C -0.1697(5) 0.3942(7) 0.4339(2) 0.107(3) Uani 1 1 d . U . . .
H17D H -0.1896 0.4311 0.4236 0.128 Uiso 1 1 calc R U . . .
C18D C -0.2202(5) 0.3487(7) 0.4426(2) 0.119(4) Uani 1 1 d . U . . .
H18J H -0.2749 0.3535 0.4384 0.143 Uiso 1 1 calc R U . . .
C19D C -0.1920(5) 0.2937(8) 0.4579(3) 0.124(4) Uani 1 1 d . U . . .
H19D H -0.2276 0.2607 0.4635 0.149 Uiso 1 1 calc R U . . .
C20D C -0.1130(5) 0.2876(7) 0.4647(2) 0.107(3) Uani 1 1 d . U . . .
H20N H -0.0951 0.2513 0.4761 0.128 Uiso 1 1 calc R U . . .
C21D C -0.0593(5) 0.3334(6) 0.4554(2) 0.097(2) Uani 1 1 d . U . . .
C22D C 0.0230(5) 0.3271(6) 0.4617(2) 0.097(2) Uani 1 1 d . U . . .
H22D H 0.0425 0.2902 0.4721 0.116 Uiso 1 1 calc R U . . .
N1D N 0.4261(3) 0.4012(3) 0.49089(12) 0.0616(11) Uani 1 1 d . U . . .
C2E C -0.1935(4) 0.4048(3) 0.20710(17) 0.0691(15) Uani 1 1 d . U . . .
C3E C -0.2726(5) 0.3891(5) 0.2098(3) 0.095(2) Uani 1 1 d . U . . .
H3E H -0.2894 0.3596 0.2248 0.114 Uiso 1 1 calc R U . . .
C4E C -0.3268(5) 0.4181(6) 0.1898(3) 0.109(3) Uani 1 1 d . U . . .
H4E H -0.3813 0.4091 0.1914 0.131 Uiso 1 1 calc R U . . .
C5E C -0.3015(5) 0.4584(5) 0.1684(3) 0.100(2) Uani 1 1 d . U . . .
H5E H -0.3376 0.4778 0.1545 0.120 Uiso 1 1 calc R U . . .
C6E C -0.2236(4) 0.4713(4) 0.1669(2) 0.0832(19) Uani 1 1 d . U . . .
H6E H -0.2063 0.5003 0.1517 0.100 Uiso 1 1 calc R U . . .
C7E C -0.1307(4) 0.3755(3) 0.22619(17) 0.0657(14) Uani 1 1 d . U . . .
C9E C 0.0031(4) 0.3627(3) 0.23306(16) 0.0632(13) Uani 1 1 d . U . . .
H9E H 0.0550 0.3710 0.2264 0.076 Uiso 1 1 calc R U . . .
C10E C -0.0070(4) 0.3225(3) 0.25795(18) 0.0709(15) Uani 1 1 d . U . . .
C11E C -0.0828(5) 0.3105(4) 0.2673(2) 0.0789(18) Uani 1 1 d . U . . .
H11E H -0.0916 0.2849 0.2848 0.095 Uiso 1 1 calc R U . . .
C12E C -0.1459(4) 0.3357(4) 0.25106(19) 0.0758(17) Uani 1 1 d . U . . .
H12M H -0.1984 0.3263 0.2567 0.091 Uiso 1 1 calc R U . . .
C13E C 0.0607(4) 0.2927(3) 0.27282(19) 0.0729(16) Uani 1 1 d . U . . .
C14E C 0.1140(4) 0.2682(3) 0.28606(16) 0.0712(16) Uani 1 1 d . U . . .
C15E C 0.1788(4) 0.2381(3) 0.30205(14) 0.0706(15) Uani 1 1 d . U . . .
C16E C 0.2570(4) 0.2600(3) 0.29835(13) 0.0635(13) Uani 1 1 d D U . . .
O17E O 0.2719(3) 0.3086(2) 0.27783(11) 0.0728(12) Uani 1 1 d D U . . .
C18E C 0.2480(5) 0.3707(3) 0.2849(3) 0.102(3) Uani 1 1 d D U . . .
H18G H 0.2275 0.3917 0.2662 0.122 Uiso 1 1 calc R U . . .
H18H H 0.2042 0.3682 0.2994 0.122 Uiso 1 1 calc R U . . .
O19E O 0.3052(4) 0.4076(3) 0.29702(16) 0.1031(18) Uani 1 1 d D U . . .
C20E C 0.3649(7) 0.4252(5) 0.2760(3) 0.116(3) Uani 1 1 d D U . . .
H20J H 0.4048 0.4515 0.2865 0.174 Uiso 1 1 calc R U . . .
H20K H 0.3412 0.4499 0.2592 0.174 Uiso 1 1 calc R U . . .
H20L H 0.3895 0.3862 0.2680 0.174 Uiso 1 1 calc R U . . .
C21E C 0.3191(4) 0.2310(3) 0.31370(15) 0.0641(14) Uani 1 1 d . U . . .
C22E C 0.3040(4) 0.1774(3) 0.33333(15) 0.0638(13) Uani 1 1 d . U . . .
C23E C 0.3642(4) 0.1448(3) 0.34891(16) 0.0688(15) Uani 1 1 d . U . . .
H23E H 0.4172 0.1570 0.3457 0.083 Uiso 1 1 calc R U . . .
C24E C 0.3486(5) 0.0954(4) 0.3688(2) 0.0800(19) Uani 1 1 d . U . . .
H24E H 0.3904 0.0748 0.3796 0.096 Uiso 1 1 calc R U . . .
C25E C 0.2705(5) 0.0757(4) 0.3730(2) 0.087(2) Uani 1 1 d . U . . .
H25E H 0.2595 0.0419 0.3868 0.104 Uiso 1 1 calc R U . . .
C26E C 0.2109(5) 0.1045(4) 0.3576(2) 0.084(2) Uani 1 1 d . U . . .
H26E H 0.1584 0.0901 0.3602 0.101 Uiso 1 1 calc R U . . .
C27E C 0.2266(4) 0.1563(3) 0.33744(18) 0.0712(16) Uani 1 1 d . U . . .
C28E C 0.1624(4) 0.1870(3) 0.32165(18) 0.0730(16) Uani 1 1 d . U . . .
H28E H 0.1098 0.1729 0.3244 0.088 Uiso 1 1 calc R U . . .
N1E N -0.1698(3) 0.4452(3) 0.18571(15) 0.0707(13) Uani 1 1 d . U . . .
N8E N -0.0566(3) 0.3900(3) 0.21828(13) 0.0620(11) Uani 1 1 d . U . . .
C2F C 0.6170(4) 0.5149(3) 0.45140(14) 0.0624(13) Uani 1 1 d . U . . .
C3F C 0.6683(4) 0.5118(3) 0.42786(15) 0.0664(15) Uani 1 1 d . U . . .
H3F H 0.7164 0.5350 0.4289 0.080 Uiso 1 1 calc R U . . .
C4F C 0.6502(4) 0.4746(3) 0.40244(15) 0.0667(14) Uani 1 1 d . U . . .
H4F H 0.6844 0.4731 0.3856 0.080 Uiso 1 1 calc R U . . .
C5F C 0.5795(4) 0.4392(3) 0.40232(13) 0.0593(13) Uani 1 1 d . U . . .
C6F C 0.5313(4) 0.4448(3) 0.42737(14) 0.0632(14) Uani 1 1 d . U . . .
H6F H 0.4831 0.4216 0.4273 0.076 Uiso 1 1 calc R U . . .
C7F C 0.5550(4) 0.3999(3) 0.37749(15) 0.0683(15) Uani 1 1 d . U . . .
C8F C 0.5330(4) 0.3650(3) 0.35674(15) 0.0690(16) Uani 1 1 d . U . . .
C9F C 0.5031(4) 0.3270(2) 0.33206(14) 0.0632(14) Uani 1 1 d . U . . .
C10F C 0.4304(4) 0.2953(3) 0.33461(13) 0.0670(15) Uani 1 1 d D U . . .
O11F O 0.3869(4) 0.3035(3) 0.36007(11) 0.1018(19) Uani 1 1 d D U . . .
C12F C 0.4003(8) 0.2858(8) 0.3892(2) 0.098(3) Uani 0.584(9) 1 d D U P C 1
H12H H 0.4154 0.2398 0.3896 0.117 Uiso 0.584(9) 1 calc R U P C 1
H12I H 0.4455 0.3108 0.3973 0.117 Uiso 0.584(9) 1 calc R U P C 1
O13F O 0.3390(8) 0.2941(6) 0.4078(3) 0.115(3) Uani 0.584(9) 1 d D U P C 1
C14F C 0.2734(10) 0.2526(10) 0.4017(5) 0.113(4) Uani 0.584(9) 1 d D U P C 1
H14J H 0.2311 0.2623 0.4158 0.170 Uiso 0.584(9) 1 calc R U P C 1
H14K H 0.2897 0.2076 0.4043 0.170 Uiso 0.584(9) 1 calc R U P C 1
H14L H 0.2544 0.2593 0.3808 0.170 Uiso 0.584(9) 1 calc R U P C 1
C12Z C 0.3430(11) 0.3559(7) 0.3652(4) 0.098(3) Uani 0.416(9) 1 d D U P C 2
H12J H 0.3766 0.3948 0.3665 0.117 Uiso 0.416(9) 1 calc R U P C 2
H12K H 0.3037 0.3620 0.3486 0.117 Uiso 0.416(9) 1 calc R U P C 2
O13Z O 0.3071(11) 0.3459(8) 0.3917(3) 0.115(3) Uani 0.416(9) 1 d D U P C 2
C14Z C 0.2561(17) 0.2912(13) 0.3914(7) 0.113(4) Uani 0.416(9) 1 d D U P C 2
H14M H 0.2320 0.2865 0.4114 0.170 Uiso 0.416(9) 1 calc R U P C 2
H14N H 0.2865 0.2524 0.3868 0.170 Uiso 0.416(9) 1 calc R U P C 2
H14O H 0.2148 0.2971 0.3758 0.170 Uiso 0.416(9) 1 calc R U P C 2
C15F C 0.3996(4) 0.2587(3) 0.31100(14) 0.0612(13) Uani 1 1 d . U . . .
C16F C 0.4427(4) 0.2512(3) 0.28376(15) 0.0619(13) Uani 1 1 d . U . . .
C17F C 0.4156(4) 0.2138(3) 0.25883(16) 0.0687(15) Uani 1 1 d . U . . .
H17F H 0.3676 0.1907 0.2603 0.082 Uiso 1 1 calc R U . . .
C18F C 0.4576(5) 0.2107(4) 0.23258(17) 0.0776(18) Uani 1 1 d . U . . .
H18M H 0.4383 0.1857 0.2160 0.093 Uiso 1 1 calc R U . . .
C19F C 0.5293(5) 0.2440(5) 0.2299(2) 0.087(2) Uani 1 1 d . U . . .
H19F H 0.5577 0.2419 0.2115 0.104 Uiso 1 1 calc R U . . .
C20F C 0.5582(5) 0.2797(4) 0.25415(18) 0.0765(17) Uani 1 1 d . U . . .
H20O H 0.6068 0.3019 0.2524 0.092 Uiso 1 1 calc R U . . .
C21F C 0.5165(4) 0.2831(3) 0.28112(16) 0.0641(14) Uani 1 1 d . U . . .
C22F C 0.5456(4) 0.3204(3) 0.30593(16) 0.0659(14) Uani 1 1 d . U . . .
H22F H 0.5953 0.3410 0.3044 0.079 Uiso 1 1 calc R U . . .
N1F N 0.5493(3) 0.4810(3) 0.45149(11) 0.0627(11) Uani 1 1 d . U . . .
B1G B 0.4841(7) 0.5016(7) 0.1947(4) 0.168(6) Uani 1 1 d D U . . .
F1G F 0.4805(11) 0.4494(8) 0.2138(4) 0.268(7) Uani 1 1 d D U . . .
F2G F 0.5350(7) 0.5424(6) 0.2088(3) 0.207(5) Uani 1 1 d D U . . .
F3G F 0.5122(5) 0.4751(6) 0.1686(3) 0.197(5) Uani 1 1 d D U . . .
F4G F 0.4131(6) 0.5236(7) 0.1888(4) 0.239(7) Uani 1 1 d D U . . .
B1H B 0.7281(5) 0.2377(5) 0.1733(2) 0.098(3) Uani 1 1 d D U . . .
F1H F 0.7313(4) 0.2449(3) 0.20439(14) 0.1112(16) Uani 1 1 d D U . . .
F2H F 0.7775(3) 0.2812(3) 0.16056(15) 0.1130(18) Uani 1 1 d D U . . .
F3H F 0.7515(5) 0.1761(4) 0.1663(2) 0.140(2) Uani 1 1 d D U . . .
F4H F 0.6515(4) 0.2473(6) 0.1640(2) 0.160(3) Uani 1 1 d D U . . .
B1I B 0.5990(8) 0.2493(9) 0.4344(4) 0.176(6) Uani 1 1 d D U . . .
F1I F 0.5881(8) 0.3097(7) 0.4432(3) 0.215(5) Uani 1 1 d D U . . .
F2I F 0.6308(11) 0.2129(9) 0.4577(4) 0.265(7) Uani 1 1 d D U . . .
F3I F 0.6521(8) 0.2491(9) 0.4119(3) 0.241(7) Uani 1 1 d D U . . .
F4I F 0.5289(6) 0.2246(9) 0.4265(3) 0.226(6) Uani 1 1 d D U . . .
O1P O 0.6823(5) 0.4168(5) 0.27641(18) 0.124(2) Uani 1 1 d D U . . .
C2P C 0.7376(9) 0.4538(7) 0.2928(3) 0.134(4) Uani 1 1 d D U . . .
H2P1 H 0.7589 0.4871 0.2791 0.161 Uiso 1 1 calc R U . . .
H2P2 H 0.7817 0.4257 0.2992 0.161 Uiso 1 1 calc R U . . .
C3P C 0.7056(9) 0.4859(8) 0.3200(3) 0.136(4) Uani 1 1 d D U . . .
H3P1 H 0.6901 0.4524 0.3348 0.164 Uiso 1 1 calc R U . . .
H3P2 H 0.7478 0.5120 0.3297 0.164 Uiso 1 1 calc R U . . .
C4P C 0.6376(9) 0.5276(8) 0.3136(4) 0.157(5) Uani 1 1 d D U . . .
H4P1 H 0.6555 0.5685 0.3045 0.188 Uiso 1 1 calc R U . . .
H4P2 H 0.6105 0.5376 0.3328 0.188 Uiso 1 1 calc R U . . .
C5P C 0.5821(10) 0.4940(7) 0.2920(4) 0.148(4) Uani 1 1 d D U . . .
H5P1 H 0.5445 0.5259 0.2835 0.177 Uiso 1 1 calc R U . . .
H5P2 H 0.5516 0.4617 0.3034 0.177 Uiso 1 1 calc R U . . .
C6P C 0.6233(9) 0.4613(7) 0.2665(3) 0.136(4) Uani 1 1 d D U . . .
H6P1 H 0.5839 0.4381 0.2538 0.163 Uiso 1 1 calc R U . . .
H6P2 H 0.6480 0.4944 0.2536 0.163 Uiso 1 1 calc R U . . .
C2Q C 0.0136(15) 0.7368(13) 0.3832(5) 0.122(7) Uani 0.5 1 d D U P . .
C3Q C 0.0165(9) 0.7061(9) 0.3521(4) 0.094(4) Uani 0.5 1 d D U P . .
H3Q1 H -0.0294 0.7197 0.3400 0.140 Uiso 0.5 1 calc R U P . .
H3Q2 H 0.0162 0.6592 0.3543 0.140 Uiso 0.5 1 calc R U P . .
H3Q3 H 0.0647 0.7196 0.3420 0.140 Uiso 0.5 1 calc R U P . .
N1Q N 0.0166(15) 0.7635(13) 0.4043(5) 0.147(9) Uani 0.5 1 d D U P . .
C2R C 0.2959(7) 0.4513(6) 0.4009(3) 0.063(3) Uani 0.5 1 d D U P . .
C3R C 0.2448(12) 0.4280(9) 0.3746(4) 0.095(5) Uani 0.5 1 d D U P . .
H3R1 H 0.2331 0.3822 0.3773 0.142 Uiso 0.5 1 calc R U P . .
H3R2 H 0.2727 0.4341 0.3555 0.142 Uiso 0.5 1 calc R U P . .
H3R3 H 0.1956 0.4525 0.3740 0.142 Uiso 0.5 1 calc R U P . .
N1R N 0.3314(6) 0.4697(5) 0.4197(2) 0.061(2) Uani 0.5 1 d D U P . .
C2S C 0.7501(8) 0.2903(9) 0.3310(4) 0.082(4) Uani 0.5 1 d D U P . .
C3S C 0.753(2) 0.313(2) 0.3634(5) 0.163(13) Uani 0.5 1 d D U P . .
H3S1 H 0.6997 0.3145 0.3714 0.245 Uiso 0.5 1 calc R U P . .
H3S2 H 0.7763 0.3563 0.3643 0.245 Uiso 0.5 1 calc R U P . .
H3S3 H 0.7854 0.2835 0.3757 0.245 Uiso 0.5 1 calc R U P . .
N1S N 0.7453(9) 0.2766(8) 0.3073(3) 0.092(4) Uani 0.5 1 d D U P . .
C2T C 0.5767(8) 0.6503(6) 0.4058(3) 0.068(3) Uani 0.5 1 d D U P . .
C3T C 0.6401(16) 0.6564(9) 0.3821(6) 0.123(8) Uani 0.5 1 d D U P . .
H3T1 H 0.6259 0.6907 0.3678 0.185 Uiso 0.5 1 calc R U P . .
H3T2 H 0.6449 0.6156 0.3711 0.185 Uiso 0.5 1 calc R U P . .
H3T3 H 0.6904 0.6668 0.3922 0.185 Uiso 0.5 1 calc R U P . .
N1T N 0.5361(8) 0.6445(7) 0.4237(3) 0.089(4) Uani 0.5 1 d D U P . .

loop_
_atom_site_aniso_label
_atom_site_aniso_U_11
_atom_site_aniso_U_22
_atom_site_aniso_U_33
_atom_site_aniso_U_23
_atom_site_aniso_U_13
_atom_site_aniso_U_12
Cu1 0.0594(4) 0.0637(5) 0.0651(5) 0.0001(4) -0.0176(4) -0.0053(4)
Cu2 0.0589(6) 0.0680(7) 0.0517(6) 0.000 -0.0222(5) 0.000
C2A 0.068(3) 0.069(3) 0.070(4) -0.001(3) -0.015(3) 0.000(3)
C3A 0.093(5) 0.082(4) 0.088(5) -0.013(4) -0.019(4) 0.019(4)
C4A 0.101(5) 0.102(6) 0.109(7) -0.030(5) -0.023(5) 0.018(4)
C5A 0.099(5) 0.097(5) 0.103(6) -0.032(5) -0.035(4) 0.011(4)
C6A 0.077(4) 0.082(4) 0.085(4) -0.016(4) -0.023(3) -0.001(3)
C7A 0.070(3) 0.066(3) 0.075(4) -0.002(3) -0.014(3) -0.004(3)
C9A 0.068(3) 0.067(3) 0.068(3) 0.005(3) -0.018(3) -0.014(3)
C10A 0.074(4) 0.066(3) 0.102(5) 0.013(3) -0.025(3) -0.014(3)
C11A 0.061(3) 0.069(4) 0.150(7) -0.009(4) -0.013(4) -0.010(3)
C12A 0.068(4) 0.069(4) 0.126(6) -0.008(4) -0.003(4) -0.008(3)
C13A 0.070(4) 0.069(4) 0.119(6) 0.016(4) -0.037(4) -0.014(3)
C14A 0.090(5) 0.072(4) 0.127(6) 0.023(4) -0.046(5) -0.020(4)
C15A 0.083(4) 0.069(4) 0.115(5) 0.029(3) -0.045(4) -0.021(3)
C16A 0.071(4) 0.076(4) 0.104(5) 0.034(3) -0.038(3) -0.017(3)
O17A 0.074(3) 0.069(3) 0.126(4) 0.014(3) -0.035(3) -0.016(2)
C18A 0.086(5) 0.091(6) 0.131(7) 0.019(5) -0.020(6) -0.028(4)
O19A 0.081(4) 0.113(6) 0.124(6) 0.021(5) -0.014(4) -0.020(4)
C20A 0.106(9) 0.134(9) 0.140(9) 0.000(7) -0.009(8) -0.011(7)
C18U 0.086(5) 0.091(6) 0.131(7) 0.019(5) -0.020(6) -0.028(4)
O19U 0.081(4) 0.113(6) 0.124(6) 0.021(5) -0.014(4) -0.020(4)
C20U 0.106(9) 0.134(9) 0.140(9) 0.000(7) -0.009(8) -0.011(7)
C21A 0.077(4) 0.078(4) 0.092(4) 0.036(3) -0.038(3) -0.023(3)
C22A 0.077(4) 0.068(3) 0.084(4) 0.023(3) -0.037(3) -0.018(3)
C23A 0.076(4) 0.082(4) 0.082(4) 0.021(3) -0.033(3) -0.025(3)
C24A 0.083(4) 0.083(5) 0.099(5) 0.011(4) -0.036(4) -0.026(3)
C25A 0.074(4) 0.089(5) 0.113(6) 0.016(4) -0.026(4) -0.021(4)
C26A 0.083(4) 0.073(4) 0.111(6) 0.008(4) -0.023(4) -0.019(3)
C27A 0.077(4) 0.076(4) 0.097(5) 0.016(3) -0.034(3) -0.027(3)
C28A 0.085(4) 0.068(4) 0.103(5) 0.009(4) -0.037(4) -0.018(3)
N1A 0.074(3) 0.074(3) 0.074(3) -0.008(3) -0.019(2) 0.000(2)
N8A 0.064(2) 0.066(3) 0.064(3) 0.006(2) -0.015(2) -0.012(2)
C2B 0.062(3) 0.073(4) 0.062(3) 0.012(3) -0.021(2) 0.005(3)
C3B 0.085(5) 0.110(6) 0.085(5) 0.041(4) 0.004(4) 0.033(4)
C4B 0.088(5) 0.118(6) 0.088(5) 0.048(4) -0.002(4) 0.036(5)
C5B 0.075(4) 0.094(5) 0.072(4) 0.033(3) -0.016(3) 0.004(3)
C6B 0.070(3) 0.074(3) 0.057(3) 0.009(3) -0.021(3) -0.003(3)
C7B 0.069(4) 0.111(6) 0.081(4) 0.043(4) -0.018(3) 0.001(4)
C8B 0.066(4) 0.125(7) 0.099(5) 0.060(5) -0.027(4) -0.014(4)
C9B 0.066(4) 0.103(5) 0.090(4) 0.048(4) -0.029(3) -0.016(3)
C10B 0.065(4) 0.107(5) 0.093(4) 0.050(4) -0.031(3) -0.012(3)
O11B 0.077(3) 0.114(4) 0.099(4) 0.047(3) -0.022(3) 0.005(3)
C12B 0.125(6) 0.105(5) 0.117(6) 0.027(4) -0.013(5) 0.008(4)
O13B 0.131(6) 0.113(5) 0.115(5) 0.010(4) -0.032(5) 0.034(5)
C14B 0.148(10) 0.125(8) 0.124(7) 0.013(6) -0.013(7) 0.035(9)
C12V 0.125(6) 0.105(5) 0.117(6) 0.027(4) -0.013(5) 0.008(4)
O13V 0.131(6) 0.113(5) 0.115(5) 0.010(4) -0.032(5) 0.034(5)
C14V 0.148(10) 0.125(8) 0.124(7) 0.013(6) -0.013(7) 0.035(9)
C15B 0.077(4) 0.079(4) 0.092(4) 0.038(3) -0.038(3) -0.023(3)
C16B 0.081(4) 0.072(4) 0.100(5) 0.031(3) -0.043(3) -0.020(3)
C17B 0.108(5) 0.074(4) 0.090(5) 0.024(3) -0.050(4) -0.023(4)
C18B 0.114(6) 0.076(4) 0.112(6) 0.037(4) -0.057(5) -0.010(4)
C19B 0.118(7) 0.088(5) 0.127(6) 0.032(5) -0.055(5) 0.004(5)
C20B 0.087(5) 0.108(6) 0.119(6) 0.042(5) -0.041(4) -0.002(4)
C21B 0.081(4) 0.086(4) 0.095(5) 0.036(4) -0.032(3) -0.014(3)
C22B 0.072(4) 0.108(5) 0.095(5) 0.046(4) -0.026(4) -0.014(4)
N1B 0.061(3) 0.066(3) 0.055(2) 0.005(2) -0.021(2) 0.000(2)
C2C 0.062(3) 0.070(3) 0.076(4) 0.003(3) -0.016(3) -0.005(3)
C3C 0.080(4) 0.069(4) 0.101(5) 0.005(3) -0.017(4) -0.003(3)
C4C 0.105(6) 0.086(5) 0.096(5) 0.019(4) 0.001(4) -0.001(4)
C5C 0.097(6) 0.100(5) 0.089(5) 0.019(4) -0.003(4) 0.004(4)
C6C 0.092(5) 0.082(4) 0.077(4) 0.004(3) -0.002(3) -0.001(4)
C7C 0.074(4) 0.062(3) 0.082(4) -0.005(3) -0.016(3) -0.001(3)
C9C 0.087(4) 0.074(4) 0.072(4) 0.002(3) -0.016(3) 0.004(3)
C10C 0.076(4) 0.079(4) 0.073(4) -0.010(3) -0.014(3) 0.001(3)
C11C 0.099(5) 0.091(5) 0.083(4) -0.017(4) -0.018(4) 0.016(4)
C12C 0.093(5) 0.083(4) 0.080(4) -0.009(3) -0.017(4) 0.018(4)
C13C 0.093(5) 0.092(5) 0.073(4) -0.010(3) -0.018(3) 0.004(4)
C14C 0.078(4) 0.100(5) 0.071(4) -0.003(3) -0.017(3) 0.001(4)
C15C 0.062(4) 0.108(5) 0.073(4) -0.010(3) -0.021(3) 0.002(3)
C16C 0.070(4) 0.123(5) 0.073(4) -0.007(4) -0.019(3) 0.014(4)
O17C 0.215(9) 0.160(7) 0.083(4) -0.013(4) -0.035(5) 0.101(7)
C18C 0.232(15) 0.213(17) 0.191(14) -0.006(12) 0.009(11) 0.100(13)
O19C 0.163(9) 0.150(8) 0.284(17) -0.019(9) -0.044(9) 0.036(7)
C20C 0.23(2) 0.150(11) 0.21(2) -0.013(11) -0.039(16) 0.051(11)
C21C 0.051(3) 0.130(5) 0.074(4) -0.002(3) -0.019(3) 0.005(3)
C22C 0.052(3) 0.122(5) 0.073(4) -0.004(3) -0.005(3) -0.005(3)
C23C 0.057(4) 0.159(7) 0.075(4) -0.002(4) 0.001(3) 0.000(4)
C24C 0.082(5) 0.164(8) 0.077(5) -0.019(5) 0.014(4) -0.015(5)
C25C 0.101(7) 0.146(8) 0.089(5) -0.019(5) 0.013(5) -0.006(6)
C26C 0.116(7) 0.119(6) 0.083(5) -0.011(4) 0.019(5) -0.001(5)
C27C 0.066(4) 0.116(5) 0.078(4) -0.010(4) -0.002(3) -0.015(4)
C28C 0.067(4) 0.105(5) 0.080(4) -0.009(4) -0.008(3) -0.009(4)
N1C 0.065(3) 0.064(3) 0.077(3) -0.003(2) -0.010(2) -0.003(2)
N8C 0.076(3) 0.070(3) 0.063(3) 0.002(2) -0.014(2) 0.000(2)
C2D 0.051(3) 0.073(3) 0.070(4) 0.001(3) -0.021(3) 0.000(2)
C3D 0.067(4) 0.075(4) 0.124(7) 0.008(4) -0.031(4) -0.004(3)
C4D 0.064(4) 0.081(4) 0.127(7) 0.001(4) -0.026(4) -0.008(3)
C5D 0.060(3) 0.084(4) 0.088(5) 0.001(3) -0.027(3) -0.005(3)
C6D 0.060(3) 0.077(4) 0.065(3) 0.003(3) -0.025(3) 0.002(3)
C7D 0.062(3) 0.090(5) 0.103(6) 0.009(4) -0.031(3) -0.002(3)
C8D 0.067(4) 0.107(6) 0.104(6) -0.003(5) -0.032(4) 0.012(4)
C9D 0.061(4) 0.137(6) 0.083(5) -0.007(4) -0.026(3) 0.013(4)
C10D 0.064(4) 0.131(6) 0.079(4) -0.008(4) -0.017(3) 0.013(3)
O11D 0.074(3) 0.127(4) 0.076(3) -0.020(3) -0.013(2) 0.006(3)
C12D 0.079(5) 0.139(7) 0.114(7) -0.029(5) -0.040(5) 0.021(5)
O13D 0.096(4) 0.134(5) 0.108(5) -0.021(4) -0.028(4) 0.014(4)
C14D 0.115(8) 0.154(9) 0.139(9) 0.012(7) -0.045(7) -0.030(7)
C15D 0.061(3) 0.139(6) 0.075(4) 0.006(4) -0.021(3) 0.011(3)
C16D 0.063(4) 0.154(7) 0.070(4) 0.018(4) -0.016(3) 0.015(4)
C17D 0.065(4) 0.181(9) 0.074(5) 0.033(5) -0.007(3) 0.021(4)
C18D 0.060(4) 0.196(9) 0.102(6) 0.052(7) -0.007(4) 0.007(5)
C19D 0.061(4) 0.197(10) 0.114(7) 0.060(7) -0.002(4) 0.000(5)
C20D 0.068(4) 0.153(8) 0.099(6) 0.029(6) -0.008(4) 0.004(4)
C21D 0.057(3) 0.154(7) 0.078(5) 0.017(5) -0.010(3) 0.014(4)
C22D 0.063(4) 0.145(7) 0.081(5) 0.008(5) -0.019(3) 0.012(4)
N1D 0.053(2) 0.075(3) 0.056(3) 0.001(2) -0.021(2) -0.001(2)
C2E 0.056(3) 0.070(3) 0.081(4) -0.003(3) -0.005(3) 0.006(3)
C3E 0.065(4) 0.099(5) 0.121(6) 0.015(5) 0.003(4) 0.007(4)
C4E 0.058(4) 0.135(8) 0.134(7) 0.014(6) -0.011(4) 0.012(4)
C5E 0.067(4) 0.103(5) 0.128(6) -0.006(5) -0.026(4) 0.016(4)
C6E 0.069(3) 0.086(5) 0.094(5) -0.002(4) -0.022(3) 0.006(3)
C7E 0.059(3) 0.062(3) 0.076(4) -0.006(3) -0.004(3) -0.001(2)
C9E 0.057(3) 0.059(3) 0.072(3) -0.003(3) -0.012(3) -0.007(2)
C10E 0.066(3) 0.068(3) 0.079(4) 0.004(3) -0.015(3) -0.008(3)
C11E 0.080(4) 0.073(4) 0.084(4) 0.014(3) -0.001(3) 0.001(3)
C12E 0.061(3) 0.080(4) 0.087(4) 0.008(3) -0.001(3) 0.006(3)
C13E 0.070(3) 0.063(3) 0.085(4) 0.005(3) -0.015(3) -0.005(3)
C14E 0.070(3) 0.065(3) 0.078(4) 0.001(3) -0.018(3) -0.007(3)
C15E 0.073(3) 0.062(3) 0.076(4) -0.001(3) -0.019(3) -0.005(3)
C16E 0.072(3) 0.056(3) 0.062(3) -0.002(2) -0.016(3) -0.005(2)
O17E 0.085(3) 0.059(2) 0.073(3) 0.0048(19) -0.026(2) -0.010(2)
C18E 0.092(5) 0.066(4) 0.146(8) 0.007(4) -0.016(5) -0.004(3)
O19E 0.125(5) 0.080(3) 0.104(4) -0.017(3) -0.009(4) -0.009(3)
C20E 0.111(7) 0.075(5) 0.162(10) 0.001(6) 0.001(6) -0.027(5)
C21E 0.074(3) 0.055(3) 0.062(3) -0.005(2) -0.011(3) -0.003(2)
C22E 0.071(3) 0.060(3) 0.061(3) -0.006(2) 0.000(3) 0.000(2)
C23E 0.073(4) 0.061(3) 0.072(4) 0.000(3) -0.002(3) 0.004(3)
C24E 0.078(4) 0.075(4) 0.088(5) 0.018(3) 0.000(3) 0.010(3)
C25E 0.089(4) 0.075(4) 0.096(5) 0.024(4) 0.006(4) 0.006(3)
C26E 0.081(4) 0.069(4) 0.102(5) 0.018(4) 0.010(4) 0.009(3)
C27E 0.074(4) 0.060(3) 0.079(4) 0.002(3) -0.004(3) 0.002(3)
C28E 0.068(3) 0.066(3) 0.084(4) 0.008(3) -0.002(3) 0.001(3)
N1E 0.060(3) 0.069(3) 0.083(3) -0.006(2) -0.013(2) 0.000(2)
N8E 0.057(2) 0.062(3) 0.067(3) -0.006(2) -0.005(2) -0.002(2)
C2F 0.062(3) 0.068(3) 0.056(3) -0.006(3) -0.020(2) -0.003(3)
C3F 0.058(3) 0.075(4) 0.066(3) -0.012(3) -0.014(2) -0.011(3)
C4F 0.063(3) 0.072(4) 0.065(3) -0.009(3) -0.011(2) -0.008(3)
C5F 0.068(3) 0.058(3) 0.052(3) 0.000(2) -0.019(2) -0.010(2)
C6F 0.069(3) 0.067(3) 0.054(3) -0.001(2) -0.021(2) -0.016(3)
C7F 0.082(4) 0.069(3) 0.054(3) -0.003(3) -0.016(3) -0.013(3)
C8F 0.085(4) 0.066(3) 0.056(3) -0.002(3) -0.013(3) -0.018(3)
C9F 0.079(3) 0.056(3) 0.053(3) -0.003(2) -0.017(2) -0.006(3)
C10F 0.091(4) 0.060(3) 0.050(3) -0.001(2) -0.014(3) -0.018(3)
O11F 0.136(5) 0.114(4) 0.055(2) -0.017(3) 0.010(3) -0.062(4)
C12F 0.124(6) 0.110(6) 0.059(4) -0.015(4) 0.005(4) -0.040(5)
O13F 0.139(6) 0.120(6) 0.087(5) -0.008(4) 0.023(5) -0.029(5)
C14F 0.113(7) 0.112(9) 0.116(9) -0.005(7) 0.031(7) -0.017(7)
C12Z 0.124(6) 0.110(6) 0.059(4) -0.015(4) 0.005(4) -0.040(5)
O13Z 0.139(6) 0.120(6) 0.087(5) -0.008(4) 0.023(5) -0.029(5)
C14Z 0.113(7) 0.112(9) 0.116(9) -0.005(7) 0.031(7) -0.017(7)
C15F 0.074(3) 0.053(3) 0.056(3) -0.005(2) -0.017(2) -0.007(2)
C16F 0.068(3) 0.060(3) 0.057(3) -0.004(2) -0.015(2) 0.001(2)
C17F 0.072(3) 0.070(3) 0.063(3) -0.018(3) -0.017(3) 0.005(3)
C18F 0.077(4) 0.090(4) 0.065(4) -0.022(3) -0.013(3) 0.006(3)
C19F 0.079(4) 0.107(6) 0.074(4) -0.029(4) -0.010(3) 0.004(4)
C20F 0.077(4) 0.079(4) 0.074(4) -0.011(3) -0.001(3) -0.005(3)
C21F 0.069(3) 0.057(3) 0.066(3) -0.009(2) -0.012(3) -0.002(2)
C22F 0.074(4) 0.059(3) 0.064(3) -0.003(3) -0.016(3) -0.004(3)
N1F 0.064(3) 0.071(3) 0.052(2) -0.006(2) -0.0174(19) -0.010(2)
B1G 0.084(7) 0.148(10) 0.270(15) -0.073(9) -0.022(8) -0.010(7)
F1G 0.244(15) 0.214(11) 0.344(16) -0.025(11) -0.027(12) -0.044(10)
F2G 0.151(7) 0.191(9) 0.277(13) -0.056(9) -0.052(8) -0.016(7)
F3G 0.100(5) 0.219(10) 0.269(11) -0.069(8) -0.048(6) 0.029(6)
F4G 0.132(6) 0.255(13) 0.328(16) -0.120(12) -0.063(8) 0.047(7)
B1H 0.065(4) 0.130(7) 0.099(6) -0.002(5) -0.001(4) 0.007(4)
F1H 0.107(4) 0.119(4) 0.107(4) 0.015(3) -0.010(3) -0.002(3)
F2H 0.091(3) 0.139(5) 0.108(4) 0.011(3) 0.011(3) 0.008(3)
F3H 0.129(5) 0.132(5) 0.160(6) -0.018(4) 0.000(5) 0.008(4)
F4H 0.077(3) 0.252(10) 0.152(6) 0.010(6) -0.017(3) 0.010(4)
B1I 0.109(9) 0.251(15) 0.170(13) -0.028(11) -0.007(8) 0.001(10)
F1I 0.206(11) 0.263(12) 0.176(9) 0.039(8) 0.019(8) 0.016(9)
F2I 0.257(15) 0.302(16) 0.235(13) -0.014(11) -0.041(11) 0.038(13)
F3I 0.178(9) 0.338(18) 0.208(10) -0.077(11) -0.010(7) -0.049(10)
F4I 0.139(7) 0.318(16) 0.219(12) 0.005(11) -0.009(7) -0.024(9)
O1P 0.140(6) 0.131(6) 0.101(5) -0.012(4) -0.001(4) -0.051(5)
C2P 0.143(8) 0.140(9) 0.119(7) -0.028(7) 0.013(6) -0.063(7)
C3P 0.129(8) 0.171(11) 0.109(7) -0.042(7) 0.002(6) -0.046(7)
C4P 0.148(9) 0.143(10) 0.180(12) -0.031(9) 0.008(8) -0.053(7)
C5P 0.164(10) 0.103(7) 0.176(11) 0.005(7) -0.010(8) -0.022(7)
C6P 0.161(9) 0.112(7) 0.134(8) 0.002(6) -0.013(7) -0.038(6)
C2Q 0.100(12) 0.140(14) 0.126(11) 0.017(10) 0.009(10) -0.045(11)
C3Q 0.060(7) 0.109(11) 0.112(10) 0.025(8) 0.002(7) -0.027(8)
N1Q 0.136(16) 0.180(18) 0.125(12) 0.007(11) 0.033(11) -0.067(15)
C2R 0.066(6) 0.067(6) 0.056(5) 0.013(5) 0.001(4) -0.002(5)
C3R 0.113(12) 0.081(9) 0.089(9) 0.002(7) -0.024(8) -0.024(9)
N1R 0.062(5) 0.064(5) 0.056(5) 0.011(4) -0.007(4) -0.005(4)
C2S 0.053(6) 0.097(10) 0.096(7) 0.001(7) 0.004(6) -0.008(6)
C3S 0.17(2) 0.21(3) 0.110(11) -0.035(14) -0.014(12) 0.08(2)
N1S 0.090(9) 0.096(9) 0.090(7) 0.010(7) 0.000(7) -0.019(7)
C2T 0.075(7) 0.059(6) 0.069(6) 0.023(5) -0.013(5) 0.001(5)
C3T 0.170(17) 0.071(9) 0.132(15) 0.033(10) 0.071(15) 0.004(10)
N1T 0.074(7) 0.081(8) 0.112(9) 0.051(7) 0.021(6) 0.021(6)

loop_
_atom_type_symbol
_atom_type_description
_atom_type_scat_dispersion_real
_atom_type_scat_dispersion_imag
_atom_type_scat_source
C C 0.0181 0.0091 'International Tables Vol C Tables 4.2.6.8 and 6.1.1.4'
H H 0.0000 0.0000 'International Tables Vol C Tables 4.2.6.8 and 6.1.1.4'
B B 0.0090 0.0039 'International Tables Vol C Tables 4.2.6.8 and 6.1.1.4'
Cu Cu -1.9646 0.5888 'International Tables Vol C Tables 4.2.6.8 and 6.1.1.4'
F F 0.0727 0.0534 'International Tables Vol C Tables 4.2.6.8 and 6.1.1.4'
N N 0.0311 0.0180 'International Tables Vol C Tables 4.2.6.8 and 6.1.1.4'
O O 0.0492 0.0322 'International Tables Vol C Tables 4.2.6.8 and 6.1.1.4'

loop_
_geom_angle_atom_site_label_1
_geom_angle_atom_site_label_2
_geom_angle_atom_site_label_3
_geom_angle
_geom_angle_site_symmetry_1
_geom_angle_site_symmetry_3
N1E Cu1 N8A 173.3(2) . .
N1E Cu1 N8E 81.0(2) . .
N8A Cu1 N8E 96.0(2) . .
N1E Cu1 N1C 92.5(2) . .
N8A Cu1 N1C 92.3(2) . .
N8E Cu1 N1C 159.4(2) . .
N1E Cu1 N1A 97.2(2) . .
N8A Cu1 N1A 77.2(2) . .
N8E Cu1 N1A 97.0(2) . .
N1C Cu1 N1A 103.3(2) . .
N1E Cu1 N8C 90.7(2) . .
N8A Cu1 N8C 95.1(2) . .
N8E Cu1 N8C 86.9(2) . .
N1C Cu1 N8C 73.6(2) . .
N1A Cu1 N8C 171.6(2) . .
N1D Cu2 N1D 81.0(3) . 2_656
N1D Cu2 N1B 170.2(2) . 2_656
N1D Cu2 N1B 94.5(2) 2_656 2_656
N1D Cu2 N1B 94.5(2) . .
N1D Cu2 N1B 170.2(2) 2_656 .
N1B Cu2 N1B 91.2(3) 2_656 .
N1D Cu2 N1F 95.2(2) . .
N1D Cu2 N1F 89.4(2) 2_656 .
N1B Cu2 N1F 75.90(19) 2_656 .
N1B Cu2 N1F 99.8(2) . .
N1D Cu2 N1F 89.4(2) . 2_656
N1D Cu2 N1F 95.2(2) 2_656 2_656
N1B Cu2 N1F 99.8(2) 2_656 2_656
N1B Cu2 N1F 75.90(19) . 2_656
N1F Cu2 N1F 174.0(3) . 2_656
N1A C2A C3A 120.6(7) . .
N1A C2A C7A 115.9(6) . .
C3A C2A C7A 123.5(7) . .
C4A C3A C2A 122.1(9) . .
C4A C3A H3A 119.0 . .
C2A C3A H3A 119.0 . .
C3A C4A C5A 117.4(9) . .
C3A C4A H4A 121.3 . .
C5A C4A H4A 121.3 . .
C6A C5A C4A 117.8(8) . .
C6A C5A H5A 121.1 . .
C4A C5A H5A 121.1 . .
N1A C6A C5A 123.9(8) . .
N1A C6A H6A 118.1 . .
C5A C6A H6A 118.1 . .
N8A C7A C12A 121.7(7) . .
N8A C7A C2A 115.6(6) . .
C12A C7A C2A 122.7(7) . .
N8A C9A C10A 122.7(7) . .
N8A C9A H9A 118.7 . .
C10A C9A H9A 118.7 . .
C11A C10A C9A 117.7(7) . .
C11A C10A C13A 121.2(8) . .
C9A C10A C13A 121.1(9) . .
C10A C11A C12A 119.6(7) . .
C10A C11A H11A 120.2 . .
C12A C11A H11A 120.2 . .
C7A C12A C11A 119.4(8) . .
C7A C12A H12A 120.3 . .
C11A C12A H12A 120.3 . .
C14A C13A C10A 176.2(8) . .
C13A C14A C15A 175.8(13) . .
C28A C15A C14A 119.8(11) . .
C28A C15A C16A 119.6(7) . .
C14A C15A C16A 120.6(9) . .
C21A C16A O17A 119.4(9) . .
C21A C16A C15A 122.2(7) . .
O17A C16A C15A 118.4(7) . .
C16A O17A C18A 115.8(9) . .
C16A O17A C18U 113.7(7) . .
O19A C18A O17A 103.5(10) . .
O19A C18A H18A 111.1 . .
O17A C18A H18A 111.1 . .
O19A C18A H18B 111.1 . .
O17A C18A H18B 111.1 . .
H18A C18A H18B 109.0 . .
C18A O19A C20A 113.4(13) . .
O19A C20A H20A 109.5 . .
O19A C20A H20B 109.5 . .
H20A C20A H20B 109.5 . .
O19A C20A H20C 109.5 . .
H20A C20A H20C 109.5 . .
H20B C20A H20C 109.5 . .
O19U C18U O17A 114.3(12) . .
O19U C18U H18C 108.7 . .
O17A C18U H18C 108.7 . .
O19U C18U H18D 108.7 . .
O17A C18U H18D 108.7 . .
H18C C18U H18D 107.6 . .
C18U O19U C20U 107.4(14) . .
O19U C20U H20D 109.5 . .
O19U C20U H20E 109.5 . .
H20D C20U H20E 109.5 . .
O19U C20U H20F 109.5 . .
H20D C20U H20F 109.5 . .
H20E C20U H20F 109.5 . .
C16A C21A C22A 118.6(9) . .
C16A C21A C15B 119.5(7) . .
C22A C21A C15B 121.9(7) . .
C21A C22A C23A 122.7(9) . .
C21A C22A C27A 120.3(7) . .
C23A C22A C27A 116.9(8) . .
C24A C23A C22A 120.2(9) . .
C24A C23A H23A 119.9 . .
C22A C23A H23A 119.9 . .
C23A C24A C25A 121.8(8) . .
C23A C24A H24A 119.1 . .
C25A C24A H24A 119.1 . .
C26A C25A C24A 120.0(9) . .
C26A C25A H25A 120.0 . .
C24A C25A H25A 120.0 . .
C27A C26A C25A 120.6(10) . .
C27A C26A H26A 119.7 . .
C25A C26A H26A 119.7 . .
C26A C27A C28A 121.5(10) . .
C26A C27A C22A 120.4(7) . .
C28A C27A C22A 118.1(8) . .
C15A C28A C27A 121.0(10) . .
C15A C28A H28A 119.5 . .
C27A C28A H28A 119.5 . .
C6A N1A C2A 118.2(7) . .
C6A N1A Cu1 129.4(6) . .
C2A N1A Cu1 112.0(5) . .
C7A N8A C9A 118.8(6) . .
C7A N8A Cu1 119.0(4) . .
C9A N8A Cu1 122.1(5) . .
N1B C2B C3B 120.7(6) . .
N1B C2B C2F 118.0(6) . 2_656
C3B C2B C2F 121.3(7) . 2_656
C4B C3B C2B 119.0(8) . .
C4B C3B H3B 120.5 . .
C2B C3B H3B 120.5 . .
C3B C4B C5B 119.9(8) . .
C3B C4B H4B 120.1 . .
C5B C4B H4B 120.1 . .
C6B C5B C4B 117.4(6) . .
C6B C5B C7B 121.2(8) . .
C4B C5B C7B 121.3(7) . .
N1B C6B C5B 122.7(7) . .
N1B C6B H6B 118.6 . .
C5B C6B H6B 118.6 . .
C8B C7B C5B 176.7(10) . .
C7B C8B C9B 174.2(8) . .
C22B C9B C10B 120.6(7) . .
C22B C9B C8B 118.6(10) . .
C10B C9B C8B 120.9(8) . .
O11B C10B C9B 118.2(7) . .
O11B C10B C15B 119.7(9) . .
C9B C10B C15B 122.0(7) . .
C12B O11B C10B 117.1(10) . .
C10B O11B C12V 117.6(15) . .
O13B C12B O11B 103.4(10) . .
O13B C12B H12B 111.1 . .
O11B C12B H12B 111.1 . .
O13B C12B H12C 111.1 . .
O11B C12B H12C 111.1 . .
H12B C12B H12C 109.0 . .
C12B O13B C14B 110.6(13) . .
O13B C14B H14A 109.5 . .
O13B C14B H14B 109.5 . .
H14A C14B H14B 109.5 . .
O13B C14B H14C 109.5 . .
H14A C14B H14C 109.5 . .
H14B C14B H14C 109.5 . .
O13V C12V O11B 117.7(17) . .
O13V C12V H12D 107.9 . .
O11B C12V H12D 107.9 . .
O13V C12V H12E 107.9 . .
O11B C12V H12E 107.9 . .
H12D C12V H12E 107.2 . .
C12V O13V C14V 112.6(17) . .
O13V C14V H14D 109.5 . .
O13V C14V H14E 109.5 . .
H14D C14V H14E 109.5 . .
O13V C14V H14F 109.5 . .
H14D C14V H14F 109.5 . .
H14E C14V H14F 109.5 . .
C10B C15B C16B 118.7(9) . .
C10B C15B C21A 120.6(8) . .
C16B C15B C21A 120.7(7) . .
C17B C16B C21B 117.1(9) . .
C17B C16B C15B 123.3(10) . .
C21B C16B C15B 119.7(7) . .
C18B C17B C16B 122.8(11) . .
C18B C17B H17B 118.6 . .
C16B C17B H17B 118.6 . .
C17B C18B C19B 120.6(8) . .
C17B C18B H18I 119.7 . .
C19B C18B H18I 119.7 . .
C20B C19B C18B 120.0(10) . .
C20B C19B H19B 120.0 . .
C18B C19B H19B 120.0 . .
C19B C20B C21B 119.3(13) . .
C19B C20B H20M 120.3 . .
C21B C20B H20M 120.3 . .
C20B C21B C16B 120.1(8) . .
C20B C21B C22B 121.5(11) . .
C16B C21B C22B 118.4(9) . .
C9B C22B C21B 120.6(10) . .
C9B C22B H22B 119.7 . .
C21B C22B H22B 119.7 . .
C6B N1B C2B 120.2(6) . .
C6B N1B Cu2 121.2(5) . .
C2B N1B Cu2 118.6(4) . .
N1C C2C C3C 121.0(7) . .
N1C C2C C7C 117.4(6) . .
C3C C2C C7C 121.5(7) . .
C4C C3C C2C 119.7(9) . .
C4C C3C H3C 120.2 . .
C2C C3C H3C 120.2 . .
C5C C4C C3C 119.9(9) . .
C5C C4C H4C 120.0 . .
C3C C4C H4C 120.0 . .
C4C C5C C6C 118.2(9) . .
C4C C5C H5C 120.9 . .
C6C C5C H5C 120.9 . .
N1C C6C C5C 121.5(8) . .
N1C C6C H6C 119.3 . .
C5C C6C H6C 119.3 . .
N8C C7C C12C 121.4(8) . .
N8C C7C C2C 114.9(7) . .
C12C C7C C2C 123.6(7) . .
N8C C9C C10C 122.5(7) . .
N8C C9C H9C 118.7 . .
C10C C9C H9C 118.7 . .
C11C C10C C9C 117.7(8) . .
C11C C10C C13C 122.0(8) . .
C9C C10C C13C 120.1(7) . .
C12C C11C C10C 120.8(8) . .
C12C C11C H11C 119.6 . .
C10C C11C H11C 119.6 . .
C11C C12C C7C 119.3(8) . .
C11C C12C H12L 120.4 . .
C7C C12C H12L 120.4 . .
C14C C13C C10C 177.7(9) . .
C13C C14C C15C 171.8(9) . .
C28C C15C C14C 118.6(8) . .
C28C C15C C16C 119.5(7) . .
C14C C15C C16C 121.9(8) . .
C21C C16C O17C 121.0(8) . .
C21C C16C C15C 120.4(8) . .
O17C C16C C15C 118.6(7) . .
C18C O17C C16C 127.7(13) . .
O19C C18C O17C 111.3(12) . .
O19C C18C H18E 109.4 . .
O17C C18C H18E 109.4 . .
O19C C18C H18F 109.4 . .
O17C C18C H18F 109.4 . .
H18E C18C H18F 108.0 . .
C18C O19C C20C 113.1(14) . .
O19C C20C H20G 109.5 . .
O19C C20C H20H 109.5 . .
H20G C20C H20H 109.5 . .
O19C C20C H20I 109.5 . .
H20G C20C H20I 109.5 . .
H20H C20C H20I 109.5 . .
C16C C21C C22C 121.5(8) . .
C16C C21C C15D 118.5(8) . .
C22C C21C C15D 119.9(7) . .
C23C C22C C27C 116.7(9) . .
C23C C22C C21C 125.5(9) . .
C27C C22C C21C 117.8(7) . .
C24C C23C C22C 123.4(11) . .
C24C C23C H23C 118.3 . .
C22C C23C H23C 118.3 . .
C23C C24C C25C 121.2(10) . .
C23C C24C H24C 119.4 . .
C25C C24C H24C 119.4 . .
C26C C25C C24C 117.7(12) . .
C26C C25C H25C 121.1 . .
C24C C25C H25C 121.1 . .
C25C C26C C27C 121.2(12) . .
C25C C26C H26C 119.4 . .
C27C C26C H26C 119.4 . .
C28C C27C C22C 120.7(9) . .
C28C C27C C26C 119.4(10) . .
C22C C27C C26C 119.7(9) . .
C15C C28C C27C 120.0(9) . .
C15C C28C H28C 120.0 . .
C27C C28C H28C 120.0 . .
C6C N1C C2C 119.7(7) . .
C6C N1C Cu1 120.4(5) . .
C2C N1C Cu1 119.9(5) . .
C9C N8C C7C 118.0(7) . .
C9C N8C Cu1 129.4(5) . .
C7C N8C Cu1 107.6(5) . .
N1D C2D C3D 121.1(6) . .
N1D C2D C2D 114.9(3) . 2_656
C3D C2D C2D 124.0(4) . 2_656
C4D C3D C2D 119.7(8) . .
C4D C3D H3D 120.1 . .
C2D C3D H3D 120.1 . .
C3D C4D C5D 121.1(8) . .
C3D C4D H4D 119.4 . .
C5D C4D H4D 119.4 . .
C4D C5D C6D 117.0(6) . .
C4D C5D C7D 124.7(7) . .
C6D C5D C7D 118.3(7) . .
N1D C6D C5D 122.3(7) . .
N1D C6D H6D 118.9 . .
C5D C6D H6D 118.9 . .
C8D C7D C5D 179.0(12) . .
C7D C8D C9D 176.3(10) . .
C22D C9D C10D 122.6(7) . .
C22D C9D C8D 118.4(9) . .
C10D C9D C8D 119.0(9) . .
C15D C10D O11D 122.4(8) . .
C15D C10D C9D 117.2(8) . .
O11D C10D C9D 120.2(7) . .
C10D O11D C12D 117.7(7) . .
O13D C12D O11D 112.7(7) . .
O13D C12D H12F 109.1 . .
O11D C12D H12F 109.1 . .
O13D C12D H12G 109.1 . .
O11D C12D H12G 109.1 . .
H12F C12D H12G 107.8 . .
C12D O13D C14D 113.8(10) . .
O13D C14D H14G 109.5 . .
O13D C14D H14H 109.5 . .
H14G C14D H14H 109.5 . .
O13D C14D H14I 109.5 . .
H14G C14D H14I 109.5 . .
H14H C14D H14I 109.5 . .
C10D C15D C16D 121.8(9) . .
C10D C15D C21C 118.9(8) . .
C16D C15D C21C 119.3(7) . .
C17D C16D C21D 117.2(10) . .
C17D C16D C15D 123.0(9) . .
C21D C16D C15D 119.7(7) . .
C18D C17D C16D 122.4(10) . .
C18D C17D H17D 118.8 . .
C16D C17D H17D 118.8 . .
C17D C18D C19D 119.7(8) . .
C17D C18D H18J 120.1 . .
C19D C18D H18J 120.1 . .
C20D C19D C18D 120.2(11) . .
C20D C19D H19D 119.9 . .
C18D C19D H19D 119.9 . .
C19D C20D C21D 121.0(11) . .
C19D C20D H20N 119.5 . .
C21D C20D H20N 119.5 . .
C20D C21D C22D 121.8(10) . .
C20D C21D C16D 119.3(8) . .
C22D C21D C16D 118.8(10) . .
C9D C22D C21D 119.9(10) . .
C9D C22D H22D 120.0 . .
C21D C22D H22D 120.0 . .
C6D N1D C2D 118.8(6) . .
C6D N1D Cu2 126.6(5) . .
C2D N1D Cu2 114.6(4) . .
N1E C2E C3E 121.0(7) . .
N1E C2E C7E 115.9(6) . .
C3E C2E C7E 123.0(7) . .
C2E C3E C4E 118.2(9) . .
C2E C3E H3E 120.9 . .
C4E C3E H3E 120.9 . .
C5E C4E C3E 119.7(9) . .
C5E C4E H4E 120.1 . .
C3E C4E H4E 120.1 . .
C4E C5E C6E 119.2(9) . .
C4E C5E H5E 120.4 . .
C6E C5E H5E 120.4 . .
N1E C6E C5E 123.2(9) . .
N1E C6E H6E 118.4 . .
C5E C6E H6E 118.4 . .
N8E C7E C12E 121.3(6) . .
N8E C7E C2E 115.6(6) . .
C12E C7E C2E 123.1(6) . .
N8E C9E C10E 122.7(6) . .
N8E C9E H9E 118.7 . .
C10E C9E H9E 118.7 . .
C11E C10E C9E 118.0(7) . .
C11E C10E C13E 121.7(7) . .
C9E C10E C13E 120.2(7) . .
C12E C11E C10E 119.9(7) . .
C12E C11E H11E 120.0 . .
C10E C11E H11E 120.0 . .
C11E C12E C7E 118.4(7) . .
C11E C12E H12M 120.8 . .
C7E C12E H12M 120.8 . .
C14E C13E C10E 177.1(9) . .
C13E C14E C15E 179.7(7) . .
C28E C15E C16E 120.8(6) . .
C28E C15E C14E 118.1(6) . .
C16E C15E C14E 121.1(6) . .
O17E C16E C21E 119.4(6) . .
O17E C16E C15E 119.6(6) . .
C21E C16E C15E 120.9(6) . .
C16E O17E C18E 118.3(6) . .
O19E C18E O17E 114.0(7) . .
O19E C18E H18G 108.8 . .
O17E C18E H18G 108.8 . .
O19E C18E H18H 108.8 . .
O17E C18E H18H 108.8 . .
H18G C18E H18H 107.6 . .
C18E O19E C20E 114.0(8) . .
O19E C20E H20J 109.5 . .
O19E C20E H20K 109.5 . .
H20J C20E H20K 109.5 . .
O19E C20E H20L 109.5 . .
H20J C20E H20L 109.5 . .
H20K C20E H20L 109.5 . .
C16E C21E C22E 119.3(6) . .
C16E C21E C15F 119.2(6) . .
C22E C21E C15F 121.4(6) . .
C23E C22E C27E 117.8(6) . .
C23E C22E C21E 122.3(6) . .
C27E C22E C21E 119.9(6) . .
C24E C23E C22E 121.7(7) . .
C24E C23E H23E 119.1 . .
C22E C23E H23E 119.1 . .
C23E C24E C25E 119.5(7) . .
C23E C24E H24E 120.2 . .
C25E C24E H24E 120.2 . .
C26E C25E C24E 120.6(8) . .
C26E C25E H25E 119.7 . .
C24E C25E H25E 119.7 . .
C25E C26E C27E 120.1(8) . .
C25E C26E H26E 120.0 . .
C27E C26E H26E 120.0 . .
C22E C27E C26E 120.3(7) . .
C22E C27E C28E 120.5(7) . .
C26E C27E C28E 119.3(7) . .
C15E C28E C27E 118.6(7) . .
C15E C28E H28E 120.7 . .
C27E C28E H28E 120.7 . .
C2E N1E C6E 118.8(6) . .
C2E N1E Cu1 114.6(4) . .
C6E N1E Cu1 126.6(6) . .
C9E N8E C7E 119.4(6) . .
C9E N8E Cu1 128.2(4) . .
C7E N8E Cu1 112.2(5) . .
N1F C2F C3F 122.2(6) . .
N1F C2F C2B 114.6(6) . 2_656
C3F C2F C2B 123.2(6) . 2_656
C2F C3F C4F 120.0(6) . .
C2F C3F H3F 120.0 . .
C4F C3F H3F 120.0 . .
C3F C4F C5F 118.1(6) . .
C3F C4F H4F 120.9 . .
C5F C4F H4F 120.9 . .
C6F C5F C4F 117.9(5) . .
C6F C5F C7F 119.2(6) . .
C4F C5F C7F 122.8(6) . .
N1F C6F C5F 123.2(6) . .
N1F C6F H6F 118.4 . .
C5F C6F H6F 118.4 . .
C8F C7F C5F 178.2(7) . .
C7F C8F C9F 176.3(6) . .
C22F C9F C10F 119.6(5) . .
C22F C9F C8F 120.3(6) . .
C10F C9F C8F 120.0(6) . .
O11F C10F C15F 118.8(6) . .
O11F C10F C9F 119.8(5) . .
C15F C10F C9F 121.3(6) . .
C12Z O11F C10F 123.4(7) . .
C12F O11F C10F 131.4(8) . .
O13F C12F O11F 115.0(11) . .
O13F C12F H12H 108.5 . .
O11F C12F H12H 108.5 . .
O13F C12F H12I 108.5 . .
O11F C12F H12I 108.5 . .
H12H C12F H12I 107.5 . .
C12F O13F C14F 114.6(11) . .
O13F C14F H14J 109.5 . .
O13F C14F H14K 109.5 . .
H14J C14F H14K 109.5 . .
O13F C14F H14L 109.5 . .
H14J C14F H14L 109.5 . .
H14K C14F H14L 109.5 . .
O13Z C12Z O11F 106.4(12) . .
O13Z C12Z H12J 110.4 . .
O11F C12Z H12J 110.4 . .
O13Z C12Z H12K 110.4 . .
O11F C12Z H12K 110.4 . .
H12J C12Z H12K 108.6 . .
C12Z O13Z C14Z 113.7(14) . .
O13Z C14Z H14M 109.5 . .
O13Z C14Z H14N 109.5 . .
H14M C14Z H14N 109.5 . .
O13Z C14Z H14O 109.5 . .
H14M C14Z H14O 109.5 . .
H14N C14Z H14O 109.5 . .
C10F C15F C16F 119.8(6) . .
C10F C15F C21E 119.3(6) . .
C16F C15F C21E 120.8(5) . .
C17F C16F C15F 123.1(6) . .
C17F C16F C21F 118.0(6) . .
C15F C16F C21F 118.9(6) . .
C18F C17F C16F 120.7(7) . .
C18F C17F H17F 119.6 . .
C16F C17F H17F 119.6 . .
C17F C18F C19F 120.8(7) . .
C17F C18F H18M 119.6 . .
C19F C18F H18M 119.6 . .
C20F C19F C18F 119.7(8) . .
C20F C19F H19F 120.1 . .
C18F C19F H19F 120.1 . .
C19F C20F C21F 120.3(8) . .
C19F C20F H20O 119.9 . .
C21F C20F H20O 119.9 . .
C20F C21F C22F 120.4(7) . .
C20F C21F C16F 120.4(6) . .
C22F C21F C16F 119.2(6) . .
C9F C22F C21F 121.0(6) . .
C9F C22F H22F 119.5 . .
C21F C22F H22F 119.5 . .
C6F N1F C2F 118.5(6) . .
C6F N1F Cu2 128.6(4) . .
C2F N1F Cu2 110.7(4) . .
F4G B1G F2G 116.8(12) . .
F4G B1G F3G 107.9(11) . .
F2G B1G F3G 114.2(12) . .
F4G B1G F1G 110.1(14) . .
F2G B1G F1G 104.2(12) . .
F3G B1G F1G 102.6(13) . .
F2H B1H F4H 111.7(8) . .
F2H B1H F3H 110.1(7) . .
F4H B1H F3H 110.3(9) . .
F2H B1H F1H 108.8(7) . .
F4H B1H F1H 107.5(7) . .
F3H B1H F1H 108.4(8) . .
F1I B1I F4I 108.1(14) . .
F1I B1I F3I 108.4(14) . .
F4I B1I F3I 114.3(14) . .
F1I B1I F2I 111.0(14) . .
F4I B1I F2I 108.5(14) . .
F3I B1I F2I 106.5(14) . .
C2P O1P C6P 105.3(11) . .
O1P C2P C3P 114.2(11) . .
O1P C2P H2P1 108.7 . .
C3P C2P H2P1 108.7 . .
O1P C2P H2P2 108.7 . .
C3P C2P H2P2 108.7 . .
H2P1 C2P H2P2 107.6 . .
C4P C3P C2P 114.1(14) . .
C4P C3P H3P1 108.7 . .
C2P C3P H3P1 108.7 . .
C4P C3P H3P2 108.7 . .
C2P C3P H3P2 108.7 . .
H3P1 C3P H3P2 107.6 . .
C3P C4P C5P 109.4(14) . .
C3P C4P H4P1 109.8 . .
C5P C4P H4P1 109.8 . .
C3P C4P H4P2 109.8 . .
C5P C4P H4P2 109.8 . .
H4P1 C4P H4P2 108.2 . .
C4P C5P C6P 112.8(14) . .
C4P C5P H5P1 109.0 . .
C6P C5P H5P1 109.0 . .
C4P C5P H5P2 109.0 . .
C6P C5P H5P2 109.0 . .
H5P1 C5P H5P2 107.8 . .
O1P C6P C5P 113.6(12) . .
O1P C6P H6P1 108.9 . .
C5P C6P H6P1 108.9 . .
O1P C6P H6P2 108.9 . .
C5P C6P H6P2 108.9 . .
H6P1 C6P H6P2 107.7 . .
N1Q C2Q C3Q 173(2) . .
C2Q C3Q H3Q1 109.5 . .
C2Q C3Q H3Q2 109.5 . .
H3Q1 C3Q H3Q2 109.5 . .
C2Q C3Q H3Q3 109.5 . .
H3Q1 C3Q H3Q3 109.5 . .
H3Q2 C3Q H3Q3 109.5 . .
N1R C2R C3R 177.9(16) . .
C2R C3R H3R1 109.5 . .
C2R C3R H3R2 109.5 . .
H3R1 C3R H3R2 109.5 . .
C2R C3R H3R3 109.5 . .
H3R1 C3R H3R3 109.5 . .
H3R2 C3R H3R3 109.5 . .
N1S C2S C3S 176(2) . .
C2S C3S H3S1 109.5 . .
C2S C3S H3S2 109.5 . .
H3S1 C3S H3S2 109.5 . .
C2S C3S H3S3 109.5 . .
H3S1 C3S H3S3 109.5 . .
H3S2 C3S H3S3 109.5 . .
N1T C2T C3T 175.1(18) . .
C2T C3T H3T1 109.5 . .
C2T C3T H3T2 109.5 . .
H3T1 C3T H3T2 109.5 . .
C2T C3T H3T3 109.5 . .
H3T1 C3T H3T3 109.5 . .
H3T2 C3T H3T3 109.5 . .

loop_
_geom_bond_atom_site_label_1
_geom_bond_atom_site_label_2
_geom_bond_distance
_geom_bond_site_symmetry_2
Cu1 N1E 2.008(6) .
Cu1 N8A 2.029(5) .
Cu1 N8E 2.058(6) .
Cu1 N1C 2.075(6) .
Cu1 N1A 2.224(6) .
Cu1 N8C 2.397(6) .
Cu2 N1D 2.022(5) .
Cu2 N1D 2.022(5) 2_656
Cu2 N1B 2.050(5) 2_656
Cu2 N1B 2.050(5) .
Cu2 N1F 2.308(5) .
Cu2 N1F 2.308(5) 2_656
C2A N1A 1.337(10) .
C2A C3A 1.361(12) .
C2A C7A 1.496(9) .
C3A C4A 1.345(14) .
C3A H3A 0.9500 .
C4A C5A 1.402(15) .
C4A H4A 0.9500 .
C5A C6A 1.359(13) .
C5A H5A 0.9500 .
C6A N1A 1.323(10) .
C6A H6A 0.9500 .
C7A N8A 1.330(10) .
C7A C12A 1.363(11) .
C9A N8A 1.345(8) .
C9A C10A 1.385(11) .
C9A H9A 0.9500 .
C10A C11A 1.362(14) .
C10A C13A 1.432(11) .
C11A C12A 1.390(12) .
C11A H11A 0.9500 .
C12A H12A 0.9500 .
C13A C14A 1.215(12) .
C14A C15A 1.400(12) .
C15A C28A 1.381(14) .
C15A C16A 1.421(15) .
C16A C21A 1.381(11) .
C16A O17A 1.387(8) .
O17A C18A 1.394(10) .
O17A C18U 1.402(11) .
C18A O19A 1.346(11) .
C18A H18A 0.9900 .
C18A H18B 0.9900 .
O19A C20A 1.417(13) .
C20A H20A 0.9800 .
C20A H20B 0.9800 .
C20A H20C 0.9800 .
C18U O19U 1.350(11) .
C18U H18C 0.9900 .
C18U H18D 0.9900 .
O19U C20U 1.432(13) .
C20U H20D 0.9800 .
C20U H20E 0.9800 .
C20U H20F 0.9800 .
C21A C22A 1.428(12) .
C21A C15B 1.481(15) .
C22A C23A 1.434(10) .
C22A C27A 1.442(14) .
C23A C24A 1.347(13) .
C23A H23A 0.9500 .
C24A C25A 1.384(15) .
C24A H24A 0.9500 .
C25A C26A 1.381(12) .
C25A H25A 0.9500 .
C26A C27A 1.364(13) .
C26A H26A 0.9500 .
C27A C28A 1.432(10) .
C28A H28A 0.9500 .
C2B N1B 1.339(9) .
C2B C3B 1.413(11) .
C2B C2F 1.485(9) 2_656
C3B C4B 1.373(11) .
C3B H3B 0.9500 .
C4B C5B 1.403(14) .
C4B H4B 0.9500 .
C5B C6B 1.395(11) .
C5B C7B 1.431(10) .
C6B N1B 1.330(8) .
C6B H6B 0.9500 .
C7B C8B 1.206(11) .
C8B C9B 1.428(10) .
C9B C22B 1.371(13) .
C9B C10B 1.377(14) .
C10B O11B 1.370(8) .
C10B C15B 1.391(10) .
O11B C12B 1.363(10) .
O11B C12V 1.373(12) .
C12B O13B 1.338(12) .
C12B H12B 0.9900 .
C12B H12C 0.9900 .
O13B C14B 1.430(12) .
C14B H14A 0.9800 .
C14B H14B 0.9800 .
C14B H14C 0.9800 .
C12V O13V 1.340(12) .
C12V H12D 0.9900 .
C12V H12E 0.9900 .
O13V C14V 1.429(13) .
C14V H14D 0.9800 .
C14V H14E 0.9800 .
C14V H14F 0.9800 .
C15B C16B 1.428(13) .
C16B C17B 1.407(11) .
C16B C21B 1.424(15) .
C17B C18B 1.319(15) .
C17B H17B 0.9500 .
C18B C19B 1.402(18) .
C18B H18I 0.9500 .
C19B C20B 1.386(14) .
C19B H19B 0.9500 .
C20B C21B 1.403(14) .
C20B H20M 0.9500 .
C21B C22B 1.433(11) .
C22B H22B 0.9500 .
C2C N1C 1.342(10) .
C2C C3C 1.376(11) .
C2C C7C 1.470(11) .
C3C C4C 1.369(14) .
C3C H3C 0.9500 .
C4C C5C 1.367(15) .
C4C H4C 0.9500 .
C5C C6C 1.399(13) .
C5C H5C 0.9500 .
C6C N1C 1.338(11) .
C6C H6C 0.9500 .
C7C N8C 1.363(9) .
C7C C12C 1.378(12) .
C9C N8C 1.337(10) .
C9C C10C 1.399(12) .
C9C H9C 0.9500 .
C10C C11C 1.363(12) .
C10C C13C 1.416(12) .
C11C C12C 1.356(13) .
C11C H11C 0.9500 .
C12C H12L 0.9500 .
C13C C14C 1.218(12) .
C14C C15C 1.424(11) .
C15C C28C 1.384(13) .
C15C C16C 1.435(13) .
C16C C21C 1.347(12) .
C16C O17C 1.377(9) .
O17C C18C 1.352(11) .
C18C O19C 1.346(12) .
C18C H18E 0.9900 .
C18C H18F 0.9900 .
O19C C20C 1.412(12) .
C20C H20G 0.9800 .
C20C H20H 0.9800 .
C20C H20I 0.9800 .
C21C C22C 1.426(13) .
C21C C15D 1.513(14) .
C22C C23C 1.407(12) .
C22C C27C 1.414(14) .
C23C C24C 1.302(17) .
C23C H23C 0.9500 .
C24C C25C 1.460(19) .
C24C H24C 0.9500 .
C25C C26C 1.336(16) .
C25C H25C 0.9500 .
C26C C27C 1.439(15) .
C26C H26C 0.9500 .
C27C C28C 1.406(13) .
C28C H28C 0.9500 .
C2D N1D 1.349(9) .
C2D C3D 1.376(11) .
C2D C2D 1.488(11) 2_656
C3D C4D 1.355(11) .
C3D H3D 0.9500 .
C4D C5D 1.358(12) .
C4D H4D 0.9500 .
C5D C6D 1.414(10) .
C5D C7D 1.419(10) .
C6D N1D 1.334(8) .
C6D H6D 0.9500 .
C7D C8D 1.182(11) .
C8D C9D 1.459(11) .
C9D C22D 1.376(15) .
C9D C10D 1.450(14) .
C10D C15D 1.388(11) .
C10D O11D 1.391(9) .
O11D C12D 1.397(8) .
C12D O13D 1.350(9) .
C12D H12F 0.9900 .
C12D H12G 0.9900 .
O13D C14D 1.424(11) .
C14D H14G 0.9800 .
C14D H14H 0.9800 .
C14D H14I 0.9800 .
C15D C16D 1.430(15) .
C16D C17D 1.428(12) .
C16D C21D 1.429(15) .
C17D C18D 1.336(18) .
C17D H17D 0.9500 .
C18D C19D 1.406(17) .
C18D H18J 0.9500 .
C19D C20D 1.377(13) .
C19D H19D 0.9500 .
C20D C21D 1.386(16) .
C20D H20N 0.9500 .
C21D C22D 1.428(11) .
C22D H22D 0.9500 .
C2E N1E 1.328(10) .
C2E C3E 1.390(11) .
C2E C7E 1.478(10) .
C3E C4E 1.400(14) .
C3E H3E 0.9500 .
C4E C5E 1.334(16) .
C4E H4E 0.9500 .
C5E C6E 1.353(12) .
C5E H5E 0.9500 .
C6E N1E 1.339(10) .
C6E H6E 0.9500 .
C7E N8E 1.347(9) .
C7E C12E 1.398(11) .
C9E N8E 1.324(9) .
C9E C10E 1.391(10) .
C9E H9E 0.9500 .
C10E C11E 1.382(11) .
C10E C13E 1.452(10) .
C11E C12E 1.382(11) .
C11E H11E 0.9500 .
C12E H12M 0.9500 .
C13E C14E 1.183(10) .
C14E C15E 1.440(10) .
C15E C28E 1.399(11) .
C15E C16E 1.417(10) .
C16E O17E 1.379(7) .
C16E C21E 1.382(9) .
O17E C18E 1.391(8) .
C18E O19E 1.341(9) .
C18E H18G 0.9900 .
C18E H18H 0.9900 .
O19E C20E 1.431(10) .
C20E H20J 0.9800 .
C20E H20K 0.9800 .
C20E H20L 0.9800 .
C21E C22E 1.435(10) .
C21E C15F 1.491(10) .
C22E C23E 1.397(10) .
C22E C27E 1.401(10) .
C23E C24E 1.376(11) .
C23E H23E 0.9500 .
C24E C25E 1.405(13) .
C24E H24E 0.9500 .
C25E C26E 1.348(12) .
C25E H25E 0.9500 .
C26E C27E 1.423(11) .
C26E H26E 0.9500 .
C27E C28E 1.434(11) .
C28E H28E 0.9500 .
C2F N1F 1.349(8) .
C2F C3F 1.366(10) .
C2F C2B 1.485(9) 2_656
C3F C4F 1.389(9) .
C3F H3F 0.9500 .
C4F C5F 1.409(9) .
C4F H4F 0.9500 .
C5F C6F 1.389(10) .
C5F C7F 1.420(8) .
C6F N1F 1.332(8) .
C6F H6F 0.9500 .
C7F C8F 1.219(9) .
C8F C9F 1.428(9) .
C9F C22F 1.375(10) .
C9F C10F 1.406(10) .
C10F O11F 1.362(7) .
C10F C15F 1.384(8) .
O11F C12Z 1.343(11) .
O11F C12F 1.348(10) .
C12F O13F 1.347(11) .
C12F H12H 0.9900 .
C12F H12I 0.9900 .
O13F C14F 1.433(12) .
C14F H14J 0.9800 .
C14F H14K 0.9800 .
C14F H14L 0.9800 .
C12Z O13Z 1.340(11) .
C12Z H12J 0.9900 .
C12Z H12K 0.9900 .
O13Z C14Z 1.430(13) .
C14Z H14M 0.9800 .
C14Z H14N 0.9800 .
C14Z H14O 0.9800 .
C15F C16F 1.423(10) .
C16F C17F 1.414(9) .
C16F C21F 1.425(10) .
C17F C18F 1.370(11) .
C17F H17F 0.9500 .
C18F C19F 1.408(13) .
C18F H18M 0.9500 .
C19F C20F 1.382(11) .
C19F H19F 0.9500 .
C20F C21F 1.394(11) .
C20F H20O 0.9500 .
C21F C22F 1.420(9) .
C22F H22F 0.9500 .
B1G F4G 1.313(12) .
B1G F2G 1.354(11) .
B1G F3G 1.364(12) .
B1G F1G 1.376(13) .
B1H F2H 1.362(10) .
B1H F4H 1.373(9) .
B1H F3H 1.375(10) .
B1H F1H 1.376(10) .
B1I F1I 1.327(13) .
B1I F4I 1.338(12) .
B1I F3I 1.351(13) .
B1I F2I 1.377(13) .
O1P C2P 1.403(13) .
O1P C6P 1.426(16) .
C2P C3P 1.481(17) .
C2P H2P1 0.9900 .
C2P H2P2 0.9900 .
C3P C4P 1.468(19) .
C3P H3P1 0.9900 .
C3P H3P2 0.9900 .
C4P C5P 1.498(18) .
C4P H4P1 0.9900 .
C4P H4P2 0.9900 .
C5P C6P 1.50(2) .
C5P H5P1 0.9900 .
C5P H5P2 0.9900 .
C6P H6P1 0.9900 .
C6P H6P2 0.9900 .
C2Q N1Q 1.083(14) .
C2Q C3Q 1.508(17) .
C3Q H3Q1 0.9800 .
C3Q H3Q2 0.9800 .
C3Q H3Q3 0.9800 .
C2R N1R 1.086(12) .
C2R C3R 1.513(15) .
C3R H3R1 0.9800 .
C3R H3R2 0.9800 .
C3R H3R3 0.9800 .
C2S N1S 1.084(14) .
C2S C3S 1.501(17) .
C3S H3S1 0.9800 .
C3S H3S2 0.9800 .
C3S H3S3 0.9800 .
C2T N1T 1.062(13) .
C2T C3T 1.516(16) .
C3T H3T1 0.9800 .
C3T H3T2 0.9800 .
C3T H3T3 0.9800 .

loop_
_geom_torsion_atom_site_label_1
_geom_torsion_atom_site_label_2
_geom_torsion_atom_site_label_3
_geom_torsion_atom_site_label_4
_geom_torsion
_geom_torsion_site_symmetry_1
N1A C2A C3A C4A 2.0(14) .
C7A C2A C3A C4A 179.8(9) .
C2A C3A C4A C5A -0.1(17) .
C3A C4A C5A C6A -2.0(17) .
C4A C5A C6A N1A 2.6(17) .
N1A C2A C7A N8A 4.5(10) .
C3A C2A C7A N8A -173.4(7) .
N1A C2A C7A C12A -176.4(8) .
C3A C2A C7A C12A 5.7(12) .
N8A C9A C10A C11A 3.0(11) .
N8A C9A C10A C13A -179.6(7) .
C9A C10A C11A C12A -2.6(13) .
C13A C10A C11A C12A 179.9(8) .
N8A C7A C12A C11A -0.7(13) .
C2A C7A C12A C11A -179.7(8) .
C10A C11A C12A C7A 1.6(14) .
C28A C15A C16A C21A 0.5(8) .
C14A C15A C16A C21A 179.9(5) .
C28A C15A C16A O17A -178.8(6) .
C14A C15A C16A O17A 0.5(6) .
C21A C16A O17A C18A -119.7(9) .
C15A C16A O17A C18A 59.7(10) .
C21A C16A O17A C18U -84.3(14) .
C15A C16A O17A C18U 95.0(13) .
C16A O17A C18A O19A 94.5(13) .
C18U O17A C18A O19A 0.5(15) .
O17A C18A O19A C20A 66.2(19) .
C16A O17A C18U O19U -178.0(14) .
C18A O17A C18U O19U -77(2) .
O17A C18U O19U C20U -82(2) .
O17A C16A C21A C22A -178.5(6) .
C15A C16A C21A C22A 2.2(9) .
O17A C16A C21A C15B 0.0(9) .
C15A C16A C21A C15B -179.4(5) .
C16A C21A C22A C23A 178.3(6) .
C15B C21A C22A C23A -0.1(10) .
C16A C21A C22A C27A -4.4(10) .
C15B C21A C22A C27A 177.1(6) .
C21A C22A C23A C24A 177.0(7) .
C27A C22A C23A C24A -0.4(10) .
C22A C23A C24A C25A -1.8(12) .
C23A C24A C25A C26A 3.1(13) .
C24A C25A C26A C27A -2.1(13) .
C25A C26A C27A C28A 179.8(8) .
C25A C26A C27A C22A -0.1(12) .
C21A C22A C27A C26A -176.1(7) .
C23A C22A C27A C26A 1.3(11) .
C21A C22A C27A C28A 4.0(10) .
C23A C22A C27A C28A -178.6(6) .
C14A C15A C28A C27A 179.7(6) .
C16A C15A C28A C27A -1.0(9) .
C26A C27A C28A C15A 178.8(7) .
C22A C27A C28A C15A -1.3(11) .
C5A C6A N1A C2A -0.8(14) .
C5A C6A N1A Cu1 -173.3(8) .
C3A C2A N1A C6A -1.5(12) .
C7A C2A N1A C6A -179.4(7) .
C3A C2A N1A Cu1 172.2(6) .
C7A C2A N1A Cu1 -5.7(8) .
C12A C7A N8A C9A 0.9(11) .
C2A C7A N8A C9A 180.0(6) .
C12A C7A N8A Cu1 -179.6(6) .
C2A C7A N8A Cu1 -0.5(8) .
C10A C9A N8A C7A -2.1(10) .
C10A C9A N8A Cu1 178.5(5) .
N1B C2B C3B C4B 3.7(14) .
C2F C2B C3B C4B -176.6(9) 2_656
C2B C3B C4B C5B -4.3(17) .
C3B C4B C5B C6B 2.3(16) .
C3B C4B C5B C7B 179.5(10) .
C4B C5B C6B N1B 0.3(12) .
C7B C5B C6B N1B -176.8(8) .
C22B C9B C10B O11B 176.0(7) .
C8B C9B C10B O11B -4.4(6) .
C22B C9B C10B C15B -2.0(9) .
C8B C9B C10B C15B 177.5(6) .
C9B C10B O11B C12B 64.4(10) .
C15B C10B O11B C12B -117.5(10) .
C9B C10B O11B C12V 59(2) .
C15B C10B O11B C12V -123(2) .
C10B O11B C12B O13B 93.9(13) .
C12V O11B C12B O13B -169(22) .
O11B C12B O13B C14B 74.3(17) .
C12B O11B C12V O13V 57(19) .
C10B O11B C12V O13V 143(3) .
O11B C12V O13V C14V -49(6) .
O11B C10B C15B C16B -173.8(6) .
C9B C10B C15B C16B 4.2(9) .
O11B C10B C15B C21A 8.9(10) .
C9B C10B C15B C21A -173.1(6) .
C16A C21A C15B C10B 112.8(7) .
C22A C21A C15B C10B -68.8(9) .
C16A C21A C15B C16B -64.5(9) .
C22A C21A C15B C16B 113.9(8) .
C10B C15B C16B C17B 178.2(7) .
C21A C15B C16B C17B -4.5(11) .
C10B C15B C16B C21B -3.5(10) .
C21A C15B C16B C21B 173.8(7) .
C21B C16B C17B C18B -0.2(12) .
C15B C16B C17B C18B 178.2(8) .
C16B C17B C18B C19B -0.3(14) .
C17B C18B C19B C20B 1.4(15) .
C18B C19B C20B C21B -1.9(15) .
C19B C20B C21B C16B 1.4(14) .
C19B C20B C21B C22B -178.0(9) .
C17B C16B C21B C20B -0.4(12) .
C15B C16B C21B C20B -178.8(7) .
C17B C16B C21B C22B 179.1(7) .
C15B C16B C21B C22B 0.7(11) .
C10B C9B C22B C21B -1.0(10) .
C8B C9B C22B C21B 179.5(6) .
C20B C21B C22B C9B -178.9(8) .
C16B C21B C22B C9B 1.6(12) .
C5B C6B N1B C2B -0.9(10) .
C5B C6B N1B Cu2 177.9(6) .
C3B C2B N1B C6B -1.1(11) .
C2F C2B N1B C6B 179.2(6) 2_656
C3B C2B N1B Cu2 -180.0(7) .
C2F C2B N1B Cu2 0.4(8) 2_656
N1C C2C C3C C4C 1.9(12) .
C7C C2C C3C C4C 178.6(8) .
C2C C3C C4C C5C -1.2(14) .
C3C C4C C5C C6C 0.5(15) .
C4C C5C C6C N1C -0.4(15) .
N1C C2C C7C N8C 17.9(9) .
C3C C2C C7C N8C -158.9(7) .
N1C C2C C7C C12C -160.6(7) .
C3C C2C C7C C12C 22.6(11) .
N8C C9C C10C C11C 2.1(13) .
N8C C9C C10C C13C -174.9(8) .
C9C C10C C11C C12C -1.6(14) .
C13C C10C C11C C12C 175.3(9) .
C10C C11C C12C C7C -2.3(15) .
N8C C7C C12C C11C 5.9(13) .
C2C C7C C12C C11C -175.7(8) .
C28C C15C C16C C21C -3.4(9) .
C14C C15C C16C C21C 179.0(6) .
C28C C15C C16C O17C 174.4(8) .
C14C C15C C16C O17C -3.3(8) .
C21C C16C O17C C18C -111.2(13) .
C15C C16C O17C C18C 71.1(13) .
C16C O17C C18C O19C 101.5(16) .
O17C C18C O19C C20C 74(2) .
O17C C16C C21C C22C -175.4(8) .
C15C C16C C21C C22C 2.4(11) .
O17C C16C C21C C15D 2.4(12) .
C15C C16C C21C C15D -179.8(6) .
C16C C21C C22C C23C -178.1(8) .
C15D C21C C22C C23C 4.1(12) .
C16C C21C C22C C27C 0.0(11) .
C15D C21C C22C C27C -177.8(7) .
C27C C22C C23C C24C 0.4(13) .
C21C C22C C23C C24C 178.6(9) .
C22C C23C C24C C25C -3.9(15) .
C23C C24C C25C C26C 4.6(16) .
C24C C25C C26C C27C -1.9(16) .
C23C C22C C27C C28C 177.0(7) .
C21C C22C C27C C28C -1.3(11) .
C23C C22C C27C C26C 2.2(11) .
C21C C22C C27C C26C -176.0(8) .
C25C C26C C27C C28C -176.2(10) .
C25C C26C C27C C22C -1.4(15) .
C14C C15C C28C C27C 179.8(6) .
C16C C15C C28C C27C 2.1(9) .
C22C C27C C28C C15C 0.2(11) .
C26C C27C C28C C15C 175.0(8) .
C5C C6C N1C C2C 1.1(12) .
C5C C6C N1C Cu1 178.3(7) .
C3C C2C N1C C6C -1.8(11) .
C7C C2C N1C C6C -178.6(7) .
C3C C2C N1C Cu1 -179.0(5) .
C7C C2C N1C Cu1 4.2(8) .
C10C C9C N8C C7C 1.4(11) .
C10C C9C N8C Cu1 -150.1(6) .
C12C C7C N8C C9C -5.4(11) .
C2C C7C N8C C9C 176.1(6) .
C12C C7C N8C Cu1 151.9(6) .
C2C C7C N8C Cu1 -26.7(7) .
N1D C2D C3D C4D -0.5(14) .
C2D C2D C3D C4D 177.5(10) 2_656
C2D C3D C4D C5D 1.1(17) .
C3D C4D C5D C6D -1.0(15) .
C3D C4D C5D C7D -179.5(10) .
C4D C5D C6D N1D 0.3(13) .
C7D C5D C6D N1D 178.9(8) .
C22D C9D C10D C15D 1.4(9) .
C8D C9D C10D C15D -179.7(6) .
C22D C9D C10D O11D -172.9(8) .
C8D C9D C10D O11D 6.0(6) .
C15D C10D O11D C12D 112.3(9) .
C9D C10D O11D C12D -73.7(8) .
C10D O11D C12D O13D -87.1(11) .
O11D C12D O13D C14D -69.5(12) .
O11D C10D C15D C16D 173.7(8) .
C9D C10D C15D C16D -0.5(12) .
O11D C10D C15D C21C -7.0(12) .
C9D C10D C15D C21C 178.8(6) .
C16C C21C C15D C10D 90.5(10) .
C22C C21C C15D C10D -91.6(10) .
C16C C21C C15D C16D -90.2(10) .
C22C C21C C15D C16D 87.7(10) .
C10D C15D C16D C17D 179.6(9) .
C21C C15D C16D C17D 0.3(14) .
C10D C15D C16D C21D -0.5(14) .
C21C C15D C16D C21D -179.7(8) .
C21D C16D C17D C18D -0.3(16) .
C15D C16D C17D C18D 179.6(11) .
C16D C17D C18D C19D 0.0(19) .
C17D C18D C19D C20D 2(2) .
C18D C19D C20D C21D -3(2) .
C19D C20D C21D C22D -178.7(11) .
C19D C20D C21D C16D 3.1(17) .
C17D C16D C21D C20D -1.2(15) .
C15D C16D C21D C20D 178.8(10) .
C17D C16D C21D C22D -179.4(9) .
C15D C16D C21D C22D 0.6(14) .
C10D C9D C22D C21D -1.3(12) .
C8D C9D C22D C21D 179.8(7) .
C20D C21D C22D C9D -177.9(9) .
C16D C21D C22D C9D 0.2(14) .
C5D C6D N1D C2D 0.3(11) .
C5D C6D N1D Cu2 -179.9(6) .
C3D C2D N1D C6D -0.2(11) .
C2D C2D N1D C6D -178.4(7) 2_656
C3D C2D N1D Cu2 180.0(7) .
C2D C2D N1D Cu2 1.8(10) 2_656
N1E C2E C3E C4E -1.3(14) .
C7E C2E C3E C4E -177.7(9) .
C2E C3E C4E C5E 1.4(17) .
C3E C4E C5E C6E -1.0(18) .
C4E C5E C6E N1E 0.4(16) .
N1E C2E C7E N8E -4.3(9) .
C3E C2E C7E N8E 172.3(8) .
N1E C2E C7E C12E 175.2(7) .
C3E C2E C7E C12E -8.2(12) .
N8E C9E C10E C11E 0.4(11) .
N8E C9E C10E C13E 178.6(6) .
C9E C10E C11E C12E 3.2(12) .
C13E C10E C11E C12E -175.0(8) .
C10E C11E C12E C7E -2.9(12) .
N8E C7E C12E C11E -1.0(11) .
C2E C7E C12E C11E 179.6(7) .
C28E C15E C16E O17E 177.0(6) .
C14E C15E C16E O17E -3.7(6) .
C28E C15E C16E C21E 0.8(8) .
C14E C15E C16E C21E -179.9(5) .
C21E C16E O17E C18E -112.0(7) .
C15E C16E O17E C18E 71.7(7) .
C16E O17E C18E O19E 97.5(9) .
O17E C18E O19E C20E 69.9(11) .
O17E C16E C21E C22E -175.4(5) .
C15E C16E C21E C22E 0.8(8) .
O17E C16E C21E C15F 8.4(9) .
C15E C16E C21E C15F -175.4(5) .
C16E C21E C22E C23E 178.3(6) .
C15F C21E C22E C23E -5.6(10) .
C16E C21E C22E C27E -1.9(9) .
C15F C21E C22E C27E 174.2(6) .
C27E C22E C23E C24E -3.0(11) .
C21E C22E C23E C24E 176.8(7) .
C22E C23E C24E C25E 1.9(12) .
C23E C24E C25E C26E 0.5(14) .
C24E C25E C26E C27E -1.7(14) .
C23E C22E C27E C26E 1.8(11) .
C21E C22E C27E C26E -178.1(7) .
C23E C22E C27E C28E -178.8(7) .
C21E C22E C27E C28E 1.3(10) .
C25E C26E C27E C22E 0.5(13) .
C25E C26E C27E C28E -178.9(8) .
C16E C15E C28E C27E -1.3(9) .
C14E C15E C28E C27E 179.4(5) .
C22E C27E C28E C15E 0.3(11) .
C26E C27E C28E C15E 179.7(7) .
C3E C2E N1E C6E 0.7(11) .
C7E C2E N1E C6E 177.3(7) .
C3E C2E N1E Cu1 -178.9(7) .
C7E C2E N1E Cu1 -2.3(8) .
C5E C6E N1E C2E -0.3(13) .
C5E C6E N1E Cu1 179.3(7) .
C10E C9E N8E C7E -4.2(10) .
C10E C9E N8E Cu1 170.7(5) .
C12E C7E N8E C9E 4.5(10) .
C2E C7E N8E C9E -176.0(6) .
C12E C7E N8E Cu1 -171.2(6) .
C2E C7E N8E Cu1 8.3(7) .
N1F C2F C3F C4F 2.3(11) .
C2B C2F C3F C4F -179.1(6) 2_656
C2F C3F C4F C5F -2.1(10) .
C3F C4F C5F C6F 1.5(10) .
C3F C4F C5F C7F 179.7(7) .
C4F C5F C6F N1F -1.1(10) .
C7F C5F C6F N1F -179.3(6) .
C22F C9F C10F O11F -177.9(6) .
C8F C9F C10F O11F 3.2(6) .
C22F C9F C10F C15F -1.7(7) .
C8F C9F C10F C15F 179.4(5) .
C15F C10F O11F C12Z -98.2(13) .
C9F C10F O11F C12Z 78.2(13) .
C15F C10F O11F C12F 117.2(11) .
C9F C10F O11F C12F -66.4(11) .
C12Z O11F C12F O13F 38.0(15) .
C10F O11F C12F O13F -171.3(9) .
O11F C12F O13F C14F 67.9(19) .
C12F O11F C12Z O13Z -28.1(16) .
C10F O11F C12Z O13Z 178.0(11) .
O11F C12Z O13Z C14Z -61(3) .
O11F C10F C15F C16F 178.0(6) .
C9F C10F C15F C16F 1.7(9) .
O11F C10F C15F C21E 1.9(9) .
C9F C10F C15F C21E -174.4(5) .
C16E C21E C15F C10F 102.5(7) .
C22E C21E C15F C10F -73.6(8) .
C16E C21E C15F C16F -73.6(8) .
C22E C21E C15F C16F 110.3(7) .
C10F C15F C16F C17F 179.2(6) .
C21E C15F C16F C17F -4.8(10) .
C10F C15F C16F C21F -1.5(9) .
C21E C15F C16F C21F 174.5(6) .
C15F C16F C17F C18F 176.9(7) .
C21F C16F C17F C18F -2.5(10) .
C16F C17F C18F C19F 0.6(12) .
C17F C18F C19F C20F 0.8(13) .
C18F C19F C20F C21F -0.4(13) .
C19F C20F C21F C22F -179.3(7) .
C19F C20F C21F C16F -1.5(12) .
C17F C16F C21F C20F 2.9(10) .
C15F C16F C21F C20F -176.5(7) .
C17F C16F C21F C22F -179.3(6) .
C15F C16F C21F C22F 1.3(9) .
C10F C9F C22F C21F 1.5(8) .
C8F C9F C22F C21F -179.6(5) .
C20F C21F C22F C9F 176.5(6) .
C16F C21F C22F C9F -1.4(9) .
C5F C6F N1F C2F 1.2(10) .
C5F C6F N1F Cu2 -160.2(5) .
C3F C2F N1F C6F -1.8(10) .
C2B C2F N1F C6F 179.5(6) 2_656
C3F C2F N1F Cu2 162.7(6) .
C2B C2F N1F Cu2 -16.0(7) 2_656
C6P O1P C2P C3P 61.8(16) .
O1P C2P C3P C4P -56.5(19) .
C2P C3P C4P C5P 43.9(19) .
C3P C4P C5P C6P -43.5(19) .
C2P O1P C6P C5P -61.6(13) .
C4P C5P C6P O1P 55.4(17) .
